data_7042727
loop_
_publ_author_name
'Casanovas, Berta'
'Zinna, Francesco'
'Di Bari, Lorenzo'
'El Fallah, M. Salah'
'Font-Bard\'ia, Merc\`e'
'Vicente, Ramon'

_publ_section_title
;
 Circularly Polarized Luminescence on dinuclear Tb(III) and Eu(III)
 complexes with (S-) and (R-) 2-Phenylpropionate
;
_journal_name_full 'Dalton Trans.'
_journal_paper_doi 10.1039/C6DT04686J
_journal_year 2017
_chemical_absolute_configuration rmad
_chemical_formula_sum 'C201 H190 Eu4 N8 O34'
_chemical_formula_weight 3869.44
_space_group_crystal_system monoclinic
_space_group_IT_number 4
_space_group_name_Hall 'P 2yb'
_space_group_name_H-M_alt 'P 1 21 1'
_symmetry_space_group_name_Hall 'P 2yb'
_symmetry_space_group_name_H-M 'P 1 21 1'
_atom_sites_solution_hydrogens mixed
_audit_creation_method SHELXL-2016/6
_audit_update_record
;
2017-02-24 deposited with the CCDC.
2017-04-19 downloaded from the CCDC.
;
_cell_angle_alpha 90
_cell_angle_beta 99.993(2)
_cell_angle_gamma 90
_cell_formula_units_Z 2
_cell_length_a 17.5789(10)
_cell_length_b 19.2932(11)
_cell_length_c 26.7404(13)
_cell_measurement_reflns_used 9679
_cell_measurement_temperature 100(2)
_cell_measurement_theta_max 32.41
_cell_measurement_theta_min 2.35
_cell_volume 8931.5(8)
_computing_cell_refinement 'Bruker SAINT'
_computing_data_collection 'Bruker APEX2'
_computing_data_reduction 'Bruker SAINT'
_computing_molecular_graphics 'Bruker SHELXTL'
_computing_publication_material 'Bruker SHELXTL'
_computing_structure_refinement 'SHELXL-2014 (Sheldrick 2014)'
_computing_structure_solution 'SHELXS-97 (Sheldrick 2008)'
_diffrn_ambient_temperature 100(2)
_diffrn_measured_fraction_theta_full 0.999
_diffrn_measured_fraction_theta_max 0.996
_diffrn_measurement_device_type 'Bruker APEX-II CCD'
_diffrn_measurement_method '\f and \w scans'
_diffrn_radiation_type MoK\a
_diffrn_radiation_wavelength 0.71073
_diffrn_reflns_av_R_equivalents 0.0491
_diffrn_reflns_av_unetI/netI 0.0426
_diffrn_reflns_Laue_measured_fraction_full 0.999
_diffrn_reflns_Laue_measured_fraction_max 0.996
_diffrn_reflns_limit_h_max 25
_diffrn_reflns_limit_h_min -25
_diffrn_reflns_limit_k_max 27
_diffrn_reflns_limit_k_min -27
_diffrn_reflns_limit_l_max 38
_diffrn_reflns_limit_l_min -30
_diffrn_reflns_number 313592
_diffrn_reflns_point_group_measured_fraction_full 0.997
_diffrn_reflns_point_group_measured_fraction_max 0.994
_diffrn_reflns_theta_full 25.242
_diffrn_reflns_theta_max 30.591
_diffrn_reflns_theta_min 2.248
_exptl_absorpt_coefficient_mu 1.462
_exptl_absorpt_correction_T_max 0.7467
_exptl_absorpt_correction_T_min 0.6338
_exptl_absorpt_correction_type multi-scan
_exptl_absorpt_process_details sadabs
_exptl_crystal_colour colorless
_exptl_crystal_density_diffrn 1.439
_exptl_crystal_description prism
_exptl_crystal_F_000 3952
_exptl_crystal_preparation ', Magnetic properties,Luminescent'
_exptl_crystal_size_max 0.254
_exptl_crystal_size_mid 0.187
_exptl_crystal_size_min 0.098
_refine_diff_density_max 1.895
_refine_diff_density_min -1.175
_refine_diff_density_rms 0.099
_refine_ls_abs_structure_details
;
 Flack x determined using 21579 quotients [(I+)-(I-)]/[(I+)+(I-)]
 (Parsons, Flack and Wagner, Acta Cryst. B69 (2013) 249-259).
;
_refine_ls_abs_structure_Flack 0.006(2)
_refine_ls_extinction_method none
_refine_ls_goodness_of_fit_ref 1.027
_refine_ls_hydrogen_treatment mixed
_refine_ls_matrix_type full
_refine_ls_number_parameters 2292
_refine_ls_number_reflns 54633
_refine_ls_number_restraints 18
_refine_ls_restrained_S_all 1.027
_refine_ls_R_factor_all 0.0410
_refine_ls_R_factor_gt 0.0317
_refine_ls_shift/su_max 0.003
_refine_ls_shift/su_mean 0.000
_refine_ls_structure_factor_coef Fsqd
_refine_ls_weighting_details 'w=1/[\s^2^(Fo^2^)+(0.0277P)^2^+5.1978P] where P=(Fo^2^+2Fc^2^)/3'
_refine_ls_weighting_scheme calc
_refine_ls_wR_factor_gt 0.0655
_refine_ls_wR_factor_ref 0.0694
_reflns_Friedel_coverage 0.944
_reflns_Friedel_fraction_full 0.996
_reflns_Friedel_fraction_max 0.992
_reflns_number_gt 48876
_reflns_number_total 54633
_reflns_threshold_expression 'I > 2\s(I)'
_cod_data_source_file c6dt04686j2.cif
_cod_data_source_block R-2
_cod_database_code 7042727
_shelx_shelxl_version_number 2016/6
_shelx_space_group_comment
;
The symmetry employed for this shelxl refinement is uniquely defined
by the following loop, which should always be used as a source of
symmetry information in preference to the above space-group names.
They are only intended as comments.
;
_shelx_estimated_absorpt_t_min 0.708
_shelx_estimated_absorpt_t_max 0.870

loop_
_space_group_symop_operation_xyz
'x, y, z'
'-x, y+1/2, -z'

loop_
_atom_site_label
_atom_site_type_symbol
_atom_site_fract_x
_atom_site_fract_y
_atom_site_fract_z
_atom_site_U_iso_or_equiv
_atom_site_adp_type
_atom_site_occupancy
_atom_site_site_symmetry_order
_atom_site_calc_flag
_atom_site_refinement_flags_posn
_atom_site_refinement_flags_adp
_atom_site_refinement_flags_occupancy
_atom_site_disorder_assembly
_atom_site_disorder_group
Eu1A Eu 0.30992(2) 0.43233(2) 0.57152(2) 0.01319(4) Uani 1 1 d . . . . .
Eu2A Eu 0.19362(2) 0.46877(2) 0.68351(2) 0.01340(5) Uani 1 1 d . . . . .
O1A O 0.19898(16) 0.36139(16) 0.56318(10) 0.0202(6) Uani 1 1 d . . . . .
O2A O 0.14206(16) 0.37499(15) 0.63120(10) 0.0185(6) Uani 1 1 d . . . . .
O3A O 0.19712(15) 0.50186(14) 0.59928(9) 0.0160(6) Uani 1 1 d . . . . .
O4A O 0.21884(16) 0.51382(15) 0.52151(10) 0.0214(6) Uani 1 1 d . . . . .
O5A O 0.36444(15) 0.52625(15) 0.62399(10) 0.0189(6) Uani 1 1 d . . . . .
O6A O 0.30325(16) 0.53951(16) 0.69005(10) 0.0205(6) Uani 1 1 d . . . . .
O7A O 0.31679(16) 0.39196(15) 0.65636(10) 0.0186(6) Uani 1 1 d . . . . .
O8A O 0.29088(17) 0.39895(16) 0.73408(10) 0.0239(6) Uani 1 1 d . . . . .
O9A O 0.35770(17) 0.31263(15) 0.56367(10) 0.0211(6) Uani 1 1 d D . . . .
O10A O 0.44530(16) 0.39483(16) 0.57913(11) 0.0242(6) Uani 1 1 d . . . . .
O11A O 0.13606(16) 0.58748(14) 0.68076(10) 0.0200(6) Uani 1 1 d . . . . .
O12A O 0.05571(16) 0.50035(15) 0.67693(12) 0.0241(6) Uani 1 1 d . . . . .
N1A N 0.29503(18) 0.39344(17) 0.47709(11) 0.0145(6) Uani 1 1 d . . . . .
N2A N 0.37755(19) 0.50850(18) 0.51041(12) 0.0196(7) Uani 1 1 d . . . . .
N3A N 0.13499(19) 0.38753(18) 0.74436(11) 0.0181(6) Uani 1 1 d . . . . .
N4A N 0.19688(18) 0.51352(18) 0.77461(12) 0.0165(6) Uani 1 1 d . . . . .
C1A C 0.1437(2) 0.3540(2) 0.58698(14) 0.0167(8) Uani 1 1 d . . . . .
C2A C 0.0721(2) 0.3174(2) 0.55835(15) 0.0252(9) Uani 1 1 d . . . . .
H2A H 0.087968 0.292884 0.528853 0.030 Uiso 1 1 calc R U . . .
C3A C 0.0136(3) 0.3734(3) 0.5367(2) 0.0522(16) Uani 1 1 d . . . . .
H3AA H 0.036931 0.404409 0.514567 0.078 Uiso 1 1 calc R U . . .
H3AB H -0.001245 0.400214 0.564633 0.078 Uiso 1 1 calc R U . . .
H3AC H -0.032355 0.351428 0.517072 0.078 Uiso 1 1 calc R U . . .
C4A C 0.0400(3) 0.2633(3) 0.58999(16) 0.0296(10) Uani 1 1 d . . . . .
C5A C -0.0122(3) 0.2783(4) 0.6214(2) 0.0495(15) Uani 1 1 d . . . . .
H5A H -0.029681 0.324450 0.624613 0.059 Uiso 1 1 calc R U . . .
C6A C -0.0398(4) 0.2226(5) 0.6492(2) 0.064(2) Uani 1 1 d . . . . .
H6A H -0.076012 0.231587 0.670911 0.077 Uiso 1 1 calc R U . . .
C7A C -0.0140(4) 0.1573(4) 0.6443(3) 0.063(2) Uani 1 1 d . . . . .
H7A H -0.032473 0.120769 0.662824 0.075 Uiso 1 1 calc R U . . .
C8A C 0.0374(4) 0.1429(4) 0.6137(3) 0.065(2) Uani 1 1 d . . . . .
H8A H 0.054680 0.096628 0.610940 0.077 Uiso 1 1 calc R U . . .
C9A C 0.0647(3) 0.1951(3) 0.5866(2) 0.0442(13) Uani 1 1 d . . . . .
H9A H 0.101014 0.184414 0.565196 0.053 Uiso 1 1 calc R U . . .
C10A C 0.1873(2) 0.5348(2) 0.55751(14) 0.0166(7) Uani 1 1 d . . . . .
C11A C 0.1375(2) 0.5997(2) 0.55130(14) 0.0204(8) Uani 1 1 d . . . . .
H11A H 0.128596 0.613972 0.585777 0.024 Uiso 1 1 calc R U . . .
C12A C 0.0591(2) 0.5807(2) 0.51972(17) 0.0259(9) Uani 1 1 d . . . . .
H12A H 0.066328 0.564786 0.486060 0.039 Uiso 1 1 calc R U . . .
H12B H 0.025352 0.621481 0.516094 0.039 Uiso 1 1 calc R U . . .
H12C H 0.035316 0.543599 0.536789 0.039 Uiso 1 1 calc R U . . .
C13A C 0.1805(2) 0.6583(2) 0.53006(15) 0.0196(8) Uani 1 1 d . . . . .
C14A C 0.1480(3) 0.6980(2) 0.48912(17) 0.0281(9) Uani 1 1 d . . . . .
H14A H 0.096872 0.688408 0.472320 0.034 Uiso 1 1 calc R U . . .
C15A C 0.1896(3) 0.7523(3) 0.4720(2) 0.0372(11) Uani 1 1 d . . . . .
H15A H 0.166429 0.779324 0.443770 0.045 Uiso 1 1 calc R U . . .
C16A C 0.2640(3) 0.7669(3) 0.4958(2) 0.0358(11) Uani 1 1 d . . . . .
H16A H 0.291838 0.804305 0.484471 0.043 Uiso 1 1 calc R U . . .
C17A C 0.2974(3) 0.7264(3) 0.5362(2) 0.0347(11) Uani 1 1 d . . . . .
H17A H 0.349021 0.735245 0.552382 0.042 Uiso 1 1 calc R U . . .
C18A C 0.2561(3) 0.6732(2) 0.55336(17) 0.0294(10) Uani 1 1 d . . . . .
H18A H 0.279578 0.646131 0.581534 0.035 Uiso 1 1 calc R U . . .
C19A C 0.3584(2) 0.5500(2) 0.66685(15) 0.0171(7) Uani 1 1 d . . . . .
C20A C 0.4245(3) 0.5944(3) 0.69502(16) 0.0281(10) Uani 1 1 d . . . . .
H20A H 0.399561 0.632105 0.712062 0.034 Uiso 1 1 calc R U . A 1
C21A C 0.4720(3) 0.6306(3) 0.66016(18) 0.0306(10) Uani 1 1 d . . . . .
H21A H 0.494943 0.595835 0.640543 0.046 Uiso 1 1 calc R U . . .
H21B H 0.513149 0.657796 0.680622 0.046 Uiso 1 1 calc R U . . .
H21C H 0.438497 0.661408 0.636907 0.046 Uiso 1 1 calc R U . . .
C22A C 0.4706(3) 0.5558(3) 0.7349(2) 0.0184(11) Uani 0.7 1 d . . P B 1
C23A C 0.4866(4) 0.4861(4) 0.7307(3) 0.0367(16) Uani 0.7 1 d . . P B 1
H23A H 0.467131 0.462544 0.699934 0.044 Uiso 0.7 1 calc R U P B 1
C24A C 0.5303(4) 0.4500(4) 0.7702(3) 0.0415(18) Uani 0.7 1 d . . P B 1
H24A H 0.540035 0.401999 0.766413 0.050 Uiso 0.7 1 calc R U P B 1
C25A C 0.5597(4) 0.4831(5) 0.8149(3) 0.0375(17) Uani 0.7 1 d . . P B 1
H25A H 0.588893 0.457754 0.842127 0.045 Uiso 0.7 1 calc R U P B 1
C26A C 0.5470(4) 0.5523(4) 0.8203(2) 0.0332(15) Uani 0.7 1 d . . P B 1
H26A H 0.568336 0.575611 0.850789 0.040 Uiso 0.7 1 calc R U P B 1
C27A C 0.5025(4) 0.5884(3) 0.7807(2) 0.0283(13) Uani 0.7 1 d . . P B 1
H27A H 0.493471 0.636410 0.784708 0.034 Uiso 0.7 1 calc R U P B 1
C22C C 0.4880(7) 0.5286(7) 0.7273(5) 0.053(2) Uani 0.3 1 d G . P B 2
C23C C 0.5201(7) 0.4780(8) 0.7003(4) 0.053(2) Uani 0.3 1 d G . P B 2
H23C H 0.507968 0.477104 0.664237 0.063 Uiso 0.3 1 calc R U P B 2
C24C C 0.5699(6) 0.4288(7) 0.7260(5) 0.053(2) Uani 0.3 1 d G . P B 2
H24C H 0.591824 0.394230 0.707490 0.063 Uiso 0.3 1 calc R U P B 2
C25C C 0.5877(7) 0.4301(7) 0.7787(5) 0.053(2) Uani 0.3 1 d G . P B 2
H25C H 0.621711 0.396456 0.796226 0.063 Uiso 0.3 1 calc R U P B 2
C26C C 0.5556(9) 0.4807(9) 0.8057(4) 0.053(2) Uani 0.3 1 d G . P B 2
H26C H 0.567742 0.481558 0.841709 0.063 Uiso 0.3 1 calc R U P B 2
C27C C 0.5058(8) 0.5299(8) 0.7800(5) 0.053(2) Uani 0.3 1 d G . P B 2
H27C H 0.483885 0.564434 0.798457 0.063 Uiso 0.3 1 calc R U P B 2
C28A C 0.3274(2) 0.3728(2) 0.70255(14) 0.0176(8) Uani 1 1 d . . . . .
C29A C 0.3829(2) 0.3134(2) 0.72209(14) 0.0180(7) Uani 1 1 d . . . . .
H29A H 0.413066 0.327993 0.755623 0.022 Uiso 1 1 calc R U . . .
C30A C 0.4409(2) 0.2945(2) 0.68768(16) 0.0260(9) Uani 1 1 d . . . . .
H30A H 0.413916 0.271084 0.657180 0.039 Uiso 1 1 calc R U . . .
H30B H 0.480429 0.263599 0.705976 0.039 Uiso 1 1 calc R U . . .
H30C H 0.465446 0.336818 0.677869 0.039 Uiso 1 1 calc R U . . .
C31A C 0.3345(2) 0.2511(2) 0.73143(14) 0.0199(8) Uani 1 1 d . . . . .
C32A C 0.2747(3) 0.2283(3) 0.69424(19) 0.0325(10) Uani 1 1 d . . . . .
H32A H 0.263630 0.252129 0.662733 0.039 Uiso 1 1 calc R U . . .
C33A C 0.2312(3) 0.1714(3) 0.7025(2) 0.0396(12) Uani 1 1 d . . . . .
H33A H 0.189929 0.156863 0.676878 0.048 Uiso 1 1 calc R U . . .
C34A C 0.2471(3) 0.1352(3) 0.7479(2) 0.0370(12) Uani 1 1 d . . . . .
H34A H 0.216997 0.096021 0.753518 0.044 Uiso 1 1 calc R U . . .
C35A C 0.3075(3) 0.1569(3) 0.78513(19) 0.0352(11) Uani 1 1 d . . . . .
H35A H 0.319228 0.132071 0.816204 0.042 Uiso 1 1 calc R U . . .
C36A C 0.3509(3) 0.2145(2) 0.77717(16) 0.0261(9) Uani 1 1 d . . . . .
H36A H 0.391973 0.229270 0.802885 0.031 Uiso 1 1 calc R U . . .
C37A C 0.4266(2) 0.3336(2) 0.56669(15) 0.0230(9) Uani 1 1 d . . . . .
C38A C 0.4871(3) 0.2840(2) 0.55159(16) 0.0272(9) Uani 1 1 d . . . . .
H38A H 0.466683 0.235721 0.552177 0.033 Uiso 1 1 calc R U . . .
C39A C 0.5635(3) 0.2874(3) 0.58816(18) 0.0418(13) Uani 1 1 d . . . . .
H39A H 0.601897 0.258946 0.575142 0.063 Uiso 1 1 calc R U . . .
H39B H 0.556481 0.270002 0.621473 0.063 Uiso 1 1 calc R U . . .
H39C H 0.581433 0.335600 0.591446 0.063 Uiso 1 1 calc R U . . .
C40A C 0.4932(2) 0.3019(2) 0.49664(16) 0.0244(8) Uani 1 1 d . . . . .
C41A C 0.5404(3) 0.3559(3) 0.48600(18) 0.0320(10) Uani 1 1 d . . . . .
H41A H 0.568977 0.382403 0.512804 0.038 Uiso 1 1 calc R U . . .
C42A C 0.5453(3) 0.3710(3) 0.43512(19) 0.0398(12) Uani 1 1 d . . . . .
H42A H 0.577851 0.407424 0.427543 0.048 Uiso 1 1 calc R U . . .
C43A C 0.5030(3) 0.3331(3) 0.39633(18) 0.0422(13) Uani 1 1 d . . . . .
H43A H 0.506819 0.343313 0.362104 0.051 Uiso 1 1 calc R U . . .
C44A C 0.4557(3) 0.2811(3) 0.40666(18) 0.0365(11) Uani 1 1 d . . . . .
H44A H 0.426226 0.255450 0.379715 0.044 Uiso 1 1 calc R U . . .
C45A C 0.4505(3) 0.2657(2) 0.45692(18) 0.0308(10) Uani 1 1 d . . . . .
H45A H 0.417086 0.229602 0.463919 0.037 Uiso 1 1 calc R U . . .
C46A C 0.0692(2) 0.5637(2) 0.68227(14) 0.0182(8) Uani 1 1 d . . . . .
C47A C 0.0062(3) 0.6137(3) 0.69227(16) 0.0282(10) Uani 1 1 d . . . . .
H47A H 0.032451 0.655196 0.709933 0.034 Uiso 1 1 calc R U . . .
C48A C -0.0427(3) 0.5812(4) 0.7278(2) 0.0533(16) Uani 1 1 d . . . . .
H48A H -0.080185 0.615241 0.735755 0.080 Uiso 1 1 calc R U . . .
H48B H -0.009174 0.566585 0.759209 0.080 Uiso 1 1 calc R U . . .
H48C H -0.070107 0.540837 0.711266 0.080 Uiso 1 1 calc R U . . .
C49A C -0.0400(2) 0.6385(2) 0.64163(16) 0.0224(9) Uani 1 1 d . . . . .
C50A C -0.1068(3) 0.6059(3) 0.61870(18) 0.0342(10) Uani 1 1 d . . . . .
H50A H -0.125119 0.566627 0.634474 0.041 Uiso 1 1 calc R U . . .
C51A C -0.1478(3) 0.6299(3) 0.57268(19) 0.0400(12) Uani 1 1 d . . . . .
H51A H -0.194226 0.607431 0.557657 0.048 Uiso 1 1 calc R U . . .
C52A C -0.1216(3) 0.6853(3) 0.54906(17) 0.0368(12) Uani 1 1 d . . . . .
H52A H -0.149441 0.701248 0.517505 0.044 Uiso 1 1 calc R U . . .
C53A C -0.0546(3) 0.7182(3) 0.57112(18) 0.0356(11) Uani 1 1 d . . . . .
H53A H -0.035864 0.756713 0.554678 0.043 Uiso 1 1 calc R U . . .
C54A C -0.0144(3) 0.6951(2) 0.61748(17) 0.0276(9) Uani 1 1 d . . . . .
H54A H 0.031387 0.718411 0.632790 0.033 Uiso 1 1 calc R U . . .
C55A C 0.2552(2) 0.3369(2) 0.46036(14) 0.0181(7) Uani 1 1 d . . . . .
H55A H 0.232743 0.310497 0.484015 0.022 Uiso 1 1 calc R U . . .
C56A C 0.2444(2) 0.3141(2) 0.40977(14) 0.0203(8) Uani 1 1 d . . . . .
H56A H 0.215640 0.273260 0.399667 0.024 Uiso 1 1 calc R U . . .
C57A C 0.2761(2) 0.3521(2) 0.37524(14) 0.0197(8) Uani 1 1 d . . . . .
H57A H 0.269807 0.337796 0.340783 0.024 Uiso 1 1 calc R U . . .
C58A C 0.3180(2) 0.4123(2) 0.39124(13) 0.0174(8) Uani 1 1 d . . . . .
C59A C 0.32669(18) 0.4311(2) 0.44276(12) 0.0139(6) Uani 1 1 d . . . . .
C60A C 0.3703(2) 0.4922(2) 0.46092(13) 0.0172(7) Uani 1 1 d . . . . .
C61A C 0.3521(2) 0.4552(2) 0.35686(14) 0.0200(8) Uani 1 1 d . . . . .
H61A H 0.345119 0.443344 0.321880 0.024 Uiso 1 1 calc R U . . .
C62A C 0.3935(2) 0.5116(2) 0.37358(15) 0.0220(8) Uani 1 1 d . . . . .
H62A H 0.416259 0.538472 0.350332 0.026 Uiso 1 1 calc R U . . .
C63A C 0.4040(2) 0.5320(2) 0.42588(15) 0.0193(8) Uani 1 1 d . . . . .
C64A C 0.4450(3) 0.5913(3) 0.44398(18) 0.0319(11) Uani 1 1 d . . . . .
H64A H 0.468256 0.619598 0.421747 0.038 Uiso 1 1 calc R U . . .
C65A C 0.4512(3) 0.6082(3) 0.49400(18) 0.0395(12) Uani 1 1 d . . . . .
H65A H 0.478689 0.648620 0.506996 0.047 Uiso 1 1 calc R U . . .
C66A C 0.4168(3) 0.5655(3) 0.52609(16) 0.0321(10) Uani 1 1 d . . . . .
H66A H 0.421748 0.578016 0.560866 0.039 Uiso 1 1 calc R U . . .
C67A C 0.1086(3) 0.3250(2) 0.73100(16) 0.0288(10) Uani 1 1 d . . . . .
H67A H 0.108680 0.310541 0.697040 0.035 Uiso 1 1 calc R U . . .
C68A C 0.0806(3) 0.2785(3) 0.76373(18) 0.0394(12) Uani 1 1 d . . . . .
H68A H 0.062545 0.233855 0.752218 0.047 Uiso 1 1 calc R U . . .
C69A C 0.0797(3) 0.2988(3) 0.81266(17) 0.0360(11) Uani 1 1 d . . . . .
H69A H 0.060752 0.268401 0.835587 0.043 Uiso 1 1 calc R U . . .
C70A C 0.1071(2) 0.3648(2) 0.82874(15) 0.0252(9) Uani 1 1 d . . . . .
C71A C 0.1360(2) 0.4080(2) 0.79331(14) 0.0170(8) Uani 1 1 d . . . . .
C72A C 0.1678(2) 0.4744(2) 0.80921(13) 0.0168(7) Uani 1 1 d . . . . .
C73A C 0.1087(3) 0.3892(3) 0.87940(15) 0.0292(10) Uani 1 1 d . . . . .
H73A H 0.088304 0.360813 0.902889 0.035 Uiso 1 1 calc R U . . .
C74A C 0.1387(3) 0.4517(2) 0.89463(15) 0.0271(10) Uani 1 1 d . . . . .
H74A H 0.139832 0.466349 0.928679 0.033 Uiso 1 1 calc R U . . .
C75A C 0.1687(2) 0.4961(2) 0.85973(14) 0.0204(8) Uani 1 1 d . . . . .
C76A C 0.2020(2) 0.5613(2) 0.87390(15) 0.0253(9) Uani 1 1 d . . . . .
H76A H 0.203757 0.578214 0.907463 0.030 Uiso 1 1 calc R U . . .
C77A C 0.2316(2) 0.6001(2) 0.83896(16) 0.0243(9) Uani 1 1 d . . . . .
H77A H 0.254130 0.644060 0.848122 0.029 Uiso 1 1 calc R U . . .
C78A C 0.2285(2) 0.5746(2) 0.78970(15) 0.0205(8) Uani 1 1 d . . . . .
H78A H 0.249720 0.601964 0.765966 0.025 Uiso 1 1 calc R U . . .
Eu1B Eu 0.19446(2) 0.48027(2) 0.18583(2) 0.01485(5) Uani 1 1 d . . . . .
Eu2B Eu 0.29141(2) 0.42757(2) 0.07052(2) 0.01429(4) Uani 1 1 d . . . . .
O1B O 0.13998(16) 0.37745(15) 0.14818(10) 0.0200(6) Uani 1 1 d . . . . .
O2B O 0.18411(17) 0.35547(15) 0.07623(11) 0.0210(6) Uani 1 1 d . . . . .
O3B O 0.30325(15) 0.40944(14) 0.15796(9) 0.0162(5) Uani 1 1 d . . . . .
O4B O 0.29534(15) 0.40679(15) 0.23896(10) 0.0204(6) Uani 1 1 d . . . . .
O5B O 0.30120(17) 0.55252(16) 0.18141(11) 0.0211(6) Uani 1 1 d . . . . .
O6B O 0.35286(16) 0.52719(15) 0.11281(10) 0.0202(6) Uani 1 1 d . . . . .
O7B O 0.18347(16) 0.50087(15) 0.09721(10) 0.0179(6) Uani 1 1 d . . . . .
O8B O 0.18647(16) 0.48785(16) 0.01616(10) 0.0227(6) Uani 1 1 d . . . . .
O10B O 0.13247(17) 0.59852(15) 0.17368(11) 0.0244(6) Uani 1 1 d D . . . .
O9B O 0.05544(17) 0.50886(15) 0.17261(12) 0.0262(7) Uani 1 1 d . . . . .
O11B O 0.42161(16) 0.38296(16) 0.06397(11) 0.0226(6) Uani 1 1 d D . . . .
O12B O 0.34174(16) 0.30399(15) 0.08294(10) 0.0211(6) Uani 1 1 d D . . . .
N1B N 0.13621(17) 0.42341(19) 0.25989(11) 0.0206(6) Uani 1 1 d . . . . .
N2B N 0.2109(2) 0.5471(2) 0.27199(13) 0.0238(8) Uani 1 1 d . . . . .
N3B N 0.28153(18) 0.36757(18) -0.01715(12) 0.0171(7) Uani 1 1 d . . . . .
N4B N 0.34350(18) 0.49756(17) 0.00025(11) 0.0174(6) Uani 1 1 d . . . . .
C1B C 0.1347(2) 0.3508(2) 0.10476(14) 0.0185(8) Uani 1 1 d . . . . .
C2B C 0.0599(2) 0.3123(2) 0.08231(15) 0.0224(8) Uani 1 1 d . . . . .
H2B H 0.074476 0.271938 0.062532 0.027 Uiso 1 1 calc R U . . .
C3B C 0.0120(3) 0.3625(3) 0.04435(17) 0.0346(11) Uani 1 1 d . . . . .
H3BA H 0.041578 0.374982 0.017788 0.052 Uiso 1 1 calc R U . . .
H3BB H 0.000414 0.404511 0.062260 0.052 Uiso 1 1 calc R U . . .
H3BC H -0.036351 0.340028 0.028902 0.052 Uiso 1 1 calc R U . . .
C4B C 0.0139(2) 0.2847(2) 0.12094(16) 0.0259(9) Uani 1 1 d . . . . .
C5B C -0.0257(3) 0.3272(3) 0.14923(17) 0.0311(10) Uani 1 1 d . . . . .
H5B H -0.022194 0.376077 0.146027 0.037 Uiso 1 1 calc R U . . .
C6B C -0.0709(3) 0.2993(3) 0.18250(18) 0.0422(13) Uani 1 1 d . . . . .
H6B H -0.097499 0.329202 0.201795 0.051 Uiso 1 1 calc R U . . .
C7B C -0.0768(3) 0.2284(3) 0.1873(2) 0.0473(15) Uani 1 1 d . . . . .
H7B H -0.107940 0.209395 0.209633 0.057 Uiso 1 1 calc R U . . .
C8B C -0.0371(3) 0.1851(3) 0.1595(2) 0.0508(15) Uani 1 1 d . . . . .
H8B H -0.041132 0.136224 0.162532 0.061 Uiso 1 1 calc R U . . .
C9B C 0.0086(3) 0.2132(3) 0.1272(2) 0.0390(11) Uani 1 1 d . . . . .
H9B H 0.036791 0.183123 0.109052 0.047 Uiso 1 1 calc R U . . .
C10B C 0.3293(2) 0.3896(2) 0.20350(13) 0.0146(7) Uani 1 1 d . . . . .
C11B C 0.4041(2) 0.3477(2) 0.21262(14) 0.0178(7) Uani 1 1 d . . . . .
H11B H 0.406946 0.320874 0.180980 0.021 Uiso 1 1 calc R U . . .
C12B C 0.4060(2) 0.2958(2) 0.25607(16) 0.0266(9) Uani 1 1 d . . . . .
H12D H 0.363629 0.262530 0.247397 0.040 Uiso 1 1 calc R U . . .
H12E H 0.400170 0.320591 0.287162 0.040 Uiso 1 1 calc R U . . .
H12F H 0.455414 0.271010 0.261483 0.040 Uiso 1 1 calc R U . . .
C13B C 0.4719(2) 0.3981(2) 0.22132(14) 0.0187(8) Uani 1 1 d . . . . .
C14B C 0.4862(2) 0.4393(2) 0.26470(15) 0.0238(8) Uani 1 1 d . . . . .
H14B H 0.452648 0.436379 0.288886 0.029 Uiso 1 1 calc R U . . .
C15B C 0.5482(2) 0.4841(3) 0.27328(18) 0.0311(9) Uani 1 1 d . . . . .
H15B H 0.556326 0.512538 0.302723 0.037 Uiso 1 1 calc R U . . .
C16B C 0.5988(2) 0.4876(3) 0.23859(19) 0.0351(11) Uani 1 1 d . . . . .
H16B H 0.642595 0.517181 0.244783 0.042 Uiso 1 1 calc R U . . .
C17B C 0.5847(2) 0.4476(2) 0.19518(17) 0.0322(10) Uani 1 1 d . . . . .
H17B H 0.618497 0.450487 0.171100 0.039 Uiso 1 1 calc R U . . .
C18B C 0.5219(2) 0.4032(2) 0.18640(15) 0.0240(8) Uani 1 1 d . . . . .
H18B H 0.512801 0.376060 0.156319 0.029 Uiso 1 1 calc R U . . .
C19B C 0.3546(2) 0.5549(2) 0.15575(15) 0.0174(8) Uani 1 1 d . . . . .
C20B C 0.4303(2) 0.5910(2) 0.17956(14) 0.0185(8) Uani 1 1 d . . . . .
H20B H 0.471313 0.554440 0.183472 0.022 Uiso 1 1 calc R U . . .
C21B C 0.4280(3) 0.6185(2) 0.23328(15) 0.0264(9) Uani 1 1 d . . . . .
H21D H 0.389716 0.655767 0.231338 0.040 Uiso 1 1 calc R U . . .
H21E H 0.478990 0.636406 0.248298 0.040 Uiso 1 1 calc R U . . .
H21F H 0.413694 0.580783 0.254413 0.040 Uiso 1 1 calc R U . . .
C22B C 0.4554(2) 0.6465(2) 0.14561(15) 0.0202(8) Uani 1 1 d . . . . .
C23B C 0.4302(3) 0.7145(2) 0.14684(19) 0.0348(11) Uani 1 1 d . . . . .
H23B H 0.393632 0.726331 0.167763 0.042 Uiso 1 1 calc R U . . .
C24B C 0.4577(3) 0.7660(3) 0.1178(2) 0.0432(13) Uani 1 1 d . . . . .
H24B H 0.439708 0.812312 0.118934 0.052 Uiso 1 1 calc R U . . .
C25B C 0.5107(3) 0.7497(3) 0.08755(18) 0.0418(13) Uani 1 1 d . . . . .
H25B H 0.529767 0.784580 0.067929 0.050 Uiso 1 1 calc R U . . .
C26B C 0.5359(3) 0.6828(3) 0.08583(18) 0.0428(14) Uani 1 1 d . . . . .
H26B H 0.572732 0.671472 0.065024 0.051 Uiso 1 1 calc R U . . .
C27B C 0.5080(3) 0.6311(2) 0.11435(16) 0.0280(9) Uani 1 1 d . . . . .
H27B H 0.525376 0.584782 0.112241 0.034 Uiso 1 1 calc R U . . .
C28B C 0.1594(2) 0.5173(2) 0.05101(14) 0.0184(8) Uani 1 1 d . . . . .
C29B C 0.1025(2) 0.5764(2) 0.03805(15) 0.0254(9) Uani 1 1 d . . . . .
H29B H 0.079757 0.587592 0.068869 0.030 Uiso 1 1 calc R U . . .
C30B C 0.0368(3) 0.5542(3) -0.00466(18) 0.0357(11) Uani 1 1 d . . . . .
H30D H 0.001151 0.593034 -0.013573 0.054 Uiso 1 1 calc R U . . .
H30E H 0.008943 0.514971 0.006912 0.054 Uiso 1 1 calc R U . . .
H30F H 0.058503 0.540314 -0.034528 0.054 Uiso 1 1 calc R U . . .
C31B C 0.1489(3) 0.6387(2) 0.02563(16) 0.0255(9) Uani 1 1 d . . . . .
C32B C 0.1382(3) 0.6678(3) -0.02302(18) 0.0358(11) Uani 1 1 d . . . . .
H32B H 0.099407 0.649825 -0.048933 0.043 Uiso 1 1 calc R U . . .
C33B C 0.1838(4) 0.7226(3) -0.0338(2) 0.0485(14) Uani 1 1 d . . . . .
H33B H 0.175435 0.742489 -0.066811 0.058 Uiso 1 1 calc R U . . .
C34B C 0.2414(4) 0.7484(3) 0.0035(2) 0.0524(15) Uani 1 1 d . . . . .
H34B H 0.273891 0.784868 -0.004140 0.063 Uiso 1 1 calc R U . . .
C35B C 0.2515(4) 0.7206(3) 0.0523(2) 0.0499(14) Uani 1 1 d . . . . .
H35B H 0.290050 0.738853 0.078222 0.060 Uiso 1 1 calc R U . . .
C36B C 0.2053(3) 0.6662(3) 0.06289(18) 0.0357(11) Uani 1 1 d . . . . .
H36B H 0.212566 0.647494 0.096249 0.043 Uiso 1 1 calc R U . . .
C37B C 0.0658(2) 0.5732(2) 0.17296(16) 0.0226(9) Uani 1 1 d . . . . .
C38B C -0.0028(3) 0.6225(2) 0.17264(19) 0.0314(10) Uani 1 1 d . . . . .
H38B H 0.016908 0.667409 0.188540 0.047 Uiso 1 1 calc R U . C 1
C39B C -0.0604(3) 0.5917(3) 0.2034(2) 0.0365(11) Uani 1 1 d . . . . .
H39D H -0.105828 0.621861 0.200483 0.055 Uiso 1 1 calc R U . . .
H39E H -0.035978 0.587999 0.239107 0.055 Uiso 1 1 calc R U . . .
H39F H -0.076281 0.545580 0.190190 0.055 Uiso 1 1 calc R U . . .
C40B C -0.0421(5) 0.6367(4) 0.1152(3) 0.0230(16) Uani 0.7 1 d . . P D 1
C41B C -0.0996(6) 0.5961(4) 0.0886(3) 0.0309(18) Uani 0.7 1 d . . P D 1
H41B H -0.116232 0.556199 0.104505 0.037 Uiso 0.7 1 calc R U P D 1
C42B C -0.1341(5) 0.6119(4) 0.0388(3) 0.0353(18) Uani 0.7 1 d . . P D 1
H42B H -0.173387 0.582699 0.021202 0.042 Uiso 0.7 1 calc R U P D 1
C43B C -0.1113(5) 0.6700(4) 0.0150(3) 0.0330(17) Uani 0.7 1 d . . P D 1
H43B H -0.135572 0.681883 -0.018445 0.040 Uiso 0.7 1 calc R U P D 1
C44B C -0.0526(5) 0.7106(4) 0.0408(3) 0.0290(18) Uani 0.7 1 d . . P D 1
H44B H -0.035831 0.750145 0.024602 0.035 Uiso 0.7 1 calc R U P D 1
C45B C -0.0180(4) 0.6945(4) 0.0897(3) 0.0252(15) Uani 0.7 1 d . . P D 1
H45B H 0.022760 0.722836 0.106467 0.030 Uiso 0.7 1 calc R U P D 1
C40D C -0.0267(12) 0.6475(10) 0.1260(6) 0.039(3) Uani 0.3 1 d G . P D 2
C41D C -0.0911(12) 0.6143(8) 0.0989(7) 0.039(3) Uani 0.3 1 d G . P D 2
H41D H -0.114457 0.577145 0.113969 0.046 Uiso 0.3 1 calc R U P D 2
C42D C -0.1214(9) 0.6356(8) 0.0498(6) 0.039(3) Uani 0.3 1 d G . P D 2
H42D H -0.165466 0.612891 0.031327 0.046 Uiso 0.3 1 calc R U P D 2
C43D C -0.0873(9) 0.6900(8) 0.0278(5) 0.039(3) Uani 0.3 1 d G . P D 2
H43D H -0.107974 0.704476 -0.005771 0.046 Uiso 0.3 1 calc R U P D 2
C44D C -0.0228(9) 0.7231(8) 0.0548(7) 0.039(3) Uani 0.3 1 d G . P D 2
H44D H 0.000527 0.760315 0.039774 0.046 Uiso 0.3 1 calc R U P D 2
C45D C 0.0075(10) 0.7019(10) 0.1039(7) 0.039(3) Uani 0.3 1 d G . P D 2
H45D H 0.051537 0.724569 0.122417 0.046 Uiso 0.3 1 calc R U P D 2
C46B C 0.4028(2) 0.3192(2) 0.06759(14) 0.0190(8) Uani 1 1 d . . . . .
C47B C 0.4557(2) 0.2634(2) 0.05202(15) 0.0240(8) Uani 1 1 d . . . . .
H47B H 0.469326 0.277632 0.018728 0.029 Uiso 1 1 calc R U . . .
C48B C 0.4160(2) 0.1930(2) 0.04441(17) 0.0299(9) Uani 1 1 d . . . . .
H48D H 0.370532 0.196479 0.017556 0.045 Uiso 1 1 calc R U . . .
H48E H 0.400011 0.178460 0.076131 0.045 Uiso 1 1 calc R U . . .
H48F H 0.452033 0.158864 0.034659 0.045 Uiso 1 1 calc R U . . .
C49B C 0.5305(2) 0.2624(2) 0.09113(16) 0.0225(8) Uani 1 1 d . . . . .
C50B C 0.5323(3) 0.2329(2) 0.13868(17) 0.0283(9) Uani 1 1 d . . . . .
H50B H 0.487553 0.210991 0.146778 0.034 Uiso 1 1 calc R U . . .
C51B C 0.6001(3) 0.2354(3) 0.17449(19) 0.0393(12) Uani 1 1 d . . . . .
H51B H 0.601658 0.215255 0.207059 0.047 Uiso 1 1 calc R U . . .
C52B C 0.6655(3) 0.2676(3) 0.1625(2) 0.0457(14) Uani 1 1 d . . . . .
H52B H 0.711644 0.269653 0.186964 0.055 Uiso 1 1 calc R U . . .
C53B C 0.6635(3) 0.2964(3) 0.1153(2) 0.0431(13) Uani 1 1 d . . . . .
H53B H 0.708150 0.318256 0.107042 0.052 Uiso 1 1 calc R U . . .
C54B C 0.5966(3) 0.2935(2) 0.0799(2) 0.0341(10) Uani 1 1 d . . . . .
H54B H 0.595735 0.313034 0.047164 0.041 Uiso 1 1 calc R U . . .
C55B C 0.1004(2) 0.3631(2) 0.25496(16) 0.0275(9) Uani 1 1 d . . . . .
H55B H 0.097612 0.339122 0.223655 0.033 Uiso 1 1 calc R U . . .
C56B C 0.0661(3) 0.3320(3) 0.29304(18) 0.0343(11) Uani 1 1 d . . . . .
H56B H 0.040211 0.288766 0.287294 0.041 Uiso 1 1 calc R U . . .
C57B C 0.0709(3) 0.3657(3) 0.33895(17) 0.0335(11) Uani 1 1 d . . . . .
H57B H 0.048280 0.345798 0.365388 0.040 Uiso 1 1 calc R U . . .
C58B C 0.1092(2) 0.4292(3) 0.34629(14) 0.0269(8) Uani 1 1 d . . . . .
C59B C 0.1415(2) 0.4572(2) 0.30576(14) 0.0226(9) Uani 1 1 d . . . . .
C60B C 0.1816(2) 0.5218(2) 0.31229(14) 0.0219(8) Uani 1 1 d . . . . .
C61B C 0.1207(3) 0.4656(3) 0.39420(15) 0.0319(11) Uani 1 1 d . . . . .
H61B H 0.100410 0.446535 0.421910 0.038 Uiso 1 1 calc R U . . .
C62B C 0.1594(3) 0.5260(3) 0.40032(15) 0.0324(11) Uani 1 1 d . . . . .
H62B H 0.166448 0.548570 0.432351 0.039 Uiso 1 1 calc R U . . .
C63B C 0.1905(2) 0.5569(3) 0.35925(15) 0.0266(9) Uani 1 1 d . . . . .
C64B C 0.2299(3) 0.6199(3) 0.36394(17) 0.0345(11) Uani 1 1 d . . . . .
H64B H 0.237266 0.644555 0.395171 0.041 Uiso 1 1 calc R U . . .
C65B C 0.2578(3) 0.6459(3) 0.32311(19) 0.0378(12) Uani 1 1 d . . . . .
H65B H 0.283960 0.689196 0.325476 0.045 Uiso 1 1 calc R U . . .
C66B C 0.2474(3) 0.6078(3) 0.27756(18) 0.0319(10) Uani 1 1 d . . . . .
H66B H 0.267386 0.626213 0.249530 0.038 Uiso 1 1 calc DR U . . .
C67B C 0.2489(2) 0.3059(2) -0.02614(15) 0.0231(8) Uani 1 1 d . . . . .
H67B H 0.225400 0.285159 -0.000420 0.028 Uiso 1 1 calc R U . . .
C68B C 0.2474(3) 0.2695(2) -0.07199(16) 0.0287(9) Uani 1 1 d . . . . .
H68B H 0.224203 0.225013 -0.076868 0.034 Uiso 1 1 calc R U . . .
C69B C 0.2802(3) 0.3000(3) -0.10937(16) 0.0294(10) Uani 1 1 d . . . . .
H69B H 0.280350 0.276372 -0.140536 0.035 Uiso 1 1 calc R U . . .
C70B C 0.3135(2) 0.3657(2) -0.10171(15) 0.0230(8) Uani 1 1 d . . . . .
C71B C 0.3137(2) 0.3985(2) -0.05437(14) 0.0186(8) Uani 1 1 d . . . . .
C72B C 0.3457(2) 0.4669(2) -0.04523(14) 0.0183(7) Uani 1 1 d . . . . .
C73B C 0.3459(3) 0.4019(3) -0.14035(15) 0.0294(10) Uani 1 1 d . . . . .
H73B H 0.346300 0.380211 -0.172179 0.035 Uiso 1 1 calc R U . . .
C74B C 0.3752(2) 0.4654(3) -0.13206(16) 0.0303(10) Uani 1 1 d . . . . .
H74B H 0.396218 0.487933 -0.158161 0.036 Uiso 1 1 calc R U . . .
C75B C 0.3759(2) 0.5006(2) -0.08452(14) 0.0241(9) Uani 1 1 d . . . . .
C76B C 0.4019(2) 0.5691(3) -0.07597(16) 0.0298(10) Uani 1 1 d . . . . .
H76B H 0.422856 0.593426 -0.101345 0.036 Uiso 1 1 calc R U . . .
C77B C 0.3968(2) 0.6006(2) -0.03088(16) 0.0278(9) Uani 1 1 d . . . . .
H77B H 0.412557 0.647467 -0.024995 0.033 Uiso 1 1 calc R U . . .
C78B C 0.3681(2) 0.5628(2) 0.00659(15) 0.0228(8) Uani 1 1 d . . . . .
H78B H 0.365981 0.584871 0.038088 0.027 Uiso 1 1 calc R U . . .
O1L O 0.2831(2) 0.19485(19) 0.55828(15) 0.0410(9) Uani 1 1 d D . . . .
H1OL H 0.314(2) 0.2272(15) 0.561(2) 0.061 Uiso 1 1 d D U . . .
O2L O 0.39111(19) 0.14535(19) 0.59965(15) 0.0433(9) Uani 1 1 d . . . . .
C1L C 0.3238(3) 0.1419(3) 0.5802(2) 0.0367(11) Uani 1 1 d . . . . .
C2L C 0.2769(3) 0.0756(3) 0.5775(2) 0.0485(15) Uani 1 1 d . . . . .
H2L H 0.222076 0.087936 0.579044 0.058 Uiso 1 1 calc R U . . .
C3L C 0.3069(4) 0.0278(3) 0.6223(3) 0.0586(17) Uani 1 1 d . . . . .
H3LA H 0.270713 -0.010747 0.622888 0.088 Uiso 1 1 calc R U . . .
H3LB H 0.311582 0.053946 0.654062 0.088 Uiso 1 1 calc R U . . .
H3LC H 0.357606 0.009475 0.618516 0.088 Uiso 1 1 calc R U . . .
C4L C 0.2787(4) 0.0387(3) 0.5285(3) 0.0608(18) Uani 1 1 d . U . . .
C5L C 0.2195(6) -0.0069(4) 0.5085(4) 0.096(3) Uani 1 1 d . . . . .
H5L H 0.176799 -0.013857 0.525338 0.115 Uiso 1 1 calc R U . . .
C6L C 0.2239(9) -0.0423(5) 0.4633(5) 0.136(6) Uani 1 1 d . . . . .
H6L H 0.183703 -0.073782 0.450497 0.163 Uiso 1 1 calc R U . . .
C7L C 0.2829(9) -0.0337(6) 0.4368(5) 0.132(6) Uani 1 1 d . . . . .
H7L H 0.282906 -0.057268 0.405634 0.159 Uiso 1 1 calc R U . . .
C8L C 0.3427(6) 0.0101(5) 0.4567(4) 0.108(4) Uani 1 1 d . . . . .
H8L H 0.385751 0.016415 0.440078 0.130 Uiso 1 1 calc R U . . .
C9L C 0.3384(5) 0.0451(4) 0.5020(3) 0.075(2) Uani 1 1 d . U . . .
H9L H 0.379628 0.075387 0.515316 0.090 Uiso 1 1 calc R U . . .
O3L O 0.8247(2) 0.21273(19) 0.33903(15) 0.0440(9) Uani 1 1 d D . . . .
H3OL H 0.833(4) 0.1752(14) 0.328(2) 0.066 Uiso 1 1 d D U . . .
O4L O 0.7240(3) 0.2106(2) 0.27827(17) 0.0668(14) Uani 1 1 d . . . . .
C10L C 0.7601(3) 0.2376(2) 0.31447(17) 0.0265(9) Uani 1 1 d . . . . .
C11L C 0.7366(3) 0.3045(2) 0.33822(17) 0.0284(9) Uani 1 1 d . . . . .
H11L H 0.737544 0.295467 0.375148 0.034 Uiso 1 1 calc R U . . .
C12L C 0.6542(3) 0.3251(3) 0.3147(2) 0.0426(13) Uani 1 1 d . . . . .
H12G H 0.651538 0.334367 0.278452 0.064 Uiso 1 1 calc R U . . .
H12H H 0.639426 0.366907 0.331559 0.064 Uiso 1 1 calc R U . . .
H12I H 0.618799 0.287253 0.319180 0.064 Uiso 1 1 calc R U . . .
C13L C 0.7955(3) 0.3607(2) 0.33403(18) 0.0290(9) Uani 1 1 d . . . . .
C14L C 0.7986(3) 0.3929(3) 0.2878(2) 0.0373(11) Uani 1 1 d . . . . .
H14L H 0.763301 0.379544 0.258290 0.045 Uiso 1 1 calc R U . . .
C15L C 0.8525(3) 0.4441(3) 0.2844(2) 0.0486(13) Uani 1 1 d . . . . .
H15L H 0.854346 0.465122 0.252454 0.058 Uiso 1 1 calc R U . . .
C16L C 0.9030(3) 0.4648(3) 0.3261(3) 0.0541(15) Uani 1 1 d . . . . .
H16L H 0.939687 0.500152 0.323314 0.065 Uiso 1 1 calc R U . . .
C17L C 0.9009(3) 0.4347(3) 0.3719(2) 0.0549(15) Uani 1 1 d . . . . .
H17L H 0.935772 0.449520 0.401135 0.066 Uiso 1 1 calc R U . . .
C18L C 0.8470(3) 0.3815(3) 0.3763(2) 0.0416(12) Uani 1 1 d . . . . .
H18L H 0.846342 0.360141 0.408230 0.050 Uiso 1 1 calc R U . . .
O5L O 0.1367(3) 0.7340(2) 0.1737(2) 0.0401(12) Uani 0.7 1 d D . P E 1
H5OL H 0.136(5) 0.6921(6) 0.177(3) 0.060 Uiso 0.7 1 d D U P F 1
O6L O 0.2647(3) 0.7335(3) 0.1903(2) 0.0375(11) Uani 0.7 1 d . . P E 1
C19L C 0.2052(4) 0.7651(3) 0.1823(3) 0.0337(15) Uani 0.7 1 d D . P E 1
C20L C 0.1963(5) 0.8425(3) 0.1823(3) 0.044(2) Uani 0.7 1 d D U P E 1
H20L H 0.149384 0.855197 0.157084 0.053 Uiso 0.7 1 calc R U P E 1
C21L C 0.2675(6) 0.8764(5) 0.1657(6) 0.092(4) Uani 0.7 1 d . . P E 1
H21G H 0.270023 0.862616 0.130700 0.139 Uiso 0.7 1 calc R U P E 1
H21H H 0.314445 0.861032 0.188238 0.139 Uiso 0.7 1 calc R U P E 1
H21I H 0.263214 0.926909 0.167479 0.139 Uiso 0.7 1 calc R U P E 1
C22L C 0.1820(4) 0.8615(4) 0.2352(2) 0.0809(15) Uani 0.7 1 d G U P E 1
C23L C 0.2381(3) 0.8501(4) 0.2779(3) 0.0809(15) Uani 0.7 1 d G . P E 1
H23L H 0.286997 0.831808 0.274180 0.097 Uiso 0.7 1 calc R U P E 1
C24L C 0.2227(3) 0.8654(4) 0.3259(2) 0.0809(15) Uani 0.7 1 d G . P E 1
H24L H 0.261010 0.857587 0.355052 0.097 Uiso 0.7 1 calc R U P E 1
C25L C 0.1511(4) 0.8921(4) 0.3313(2) 0.0809(15) Uani 0.7 1 d G . P E 1
H25L H 0.140543 0.902590 0.364124 0.097 Uiso 0.7 1 calc R U P E 1
C26L C 0.0950(3) 0.9035(4) 0.2886(3) 0.0809(15) Uani 0.7 1 d G . P E 1
H26L H 0.046063 0.921815 0.292325 0.097 Uiso 0.7 1 calc R U P E 1
C27L C 0.1104(4) 0.8882(4) 0.2406(2) 0.0809(15) Uani 0.7 1 d G . P E 1
H27L H 0.072049 0.896037 0.211452 0.097 Uiso 0.7 1 calc R U P E 1
O5K O 0.2048(7) 0.7171(6) 0.1954(4) 0.028(2) Uani 0.3 1 d D . P G 2
H5OK H 0.183(6) 0.680(3) 0.192(5) 0.043 Uiso 0.3 1 d D U P H 2
O6K O 0.1301(9) 0.7393(6) 0.2533(5) 0.049(3) Uani 0.3 1 d . . P G 2
C19K C 0.1767(12) 0.7583(8) 0.2284(6) 0.042(4) Uani 0.3 1 d . . P G 2
C20K C 0.2100(14) 0.8331(11) 0.2266(6) 0.060(7) Uani 0.3 1 d D . P G 2
H20K H 0.267280 0.830746 0.228444 0.072 Uiso 0.3 1 calc R U P G 2
C21K C 0.1917(16) 0.8752(11) 0.2694(11) 0.092(4) Uani 0.3 1 d D . P G 2
H21J H 0.215261 0.853851 0.301629 0.139 Uiso 0.3 1 calc R U P G 2
H21K H 0.212063 0.922172 0.267388 0.139 Uiso 0.3 1 calc R U P G 2
H21L H 0.135513 0.877292 0.267432 0.139 Uiso 0.3 1 calc R U P G 2
C22K C 0.1744(11) 0.8655(9) 0.1787(7) 0.097(5) Uani 0.3 1 d G . P G 2
C23K C 0.1974(9) 0.8565(8) 0.1320(9) 0.097(5) Uani 0.3 1 d G . P G 2
H23K H 0.243082 0.831135 0.129798 0.116 Uiso 0.3 1 calc R U P G 2
C24K C 0.1537(11) 0.8846(9) 0.0884(7) 0.097(5) Uani 0.3 1 d G . P G 2
H24K H 0.169404 0.878393 0.056434 0.116 Uiso 0.3 1 calc R U P G 2
C25K C 0.0869(10) 0.9217(9) 0.0916(7) 0.097(5) Uani 0.3 1 d G . P G 2
H25K H 0.056979 0.940843 0.061766 0.116 Uiso 0.3 1 calc R U P G 2
C26K C 0.0639(8) 0.9307(8) 0.1383(8) 0.097(5) Uani 0.3 1 d G . P G 2
H26K H 0.018231 0.956034 0.140461 0.116 Uiso 0.3 1 calc R U P G 2
C27K C 0.1076(12) 0.9026(10) 0.1819(7) 0.097(5) Uani 0.3 1 d G . P G 2
H27K H 0.091908 0.908776 0.213825 0.116 Uiso 0.3 1 calc R U P G 2
O7L O 0.53085(17) 0.46644(17) 0.04441(13) 0.0350(7) Uani 1 1 d D . . . .
H7OL H 0.497(2) 0.438(2) 0.0468(19) 0.053 Uiso 1 1 d D U . . .
O8L O 0.5503(2) 0.4087(2) -0.02441(13) 0.0470(9) Uani 1 1 d . . . . .
C28L C 0.5660(3) 0.4552(2) 0.00542(17) 0.0311(9) Uani 1 1 d . . . . .
C29L C 0.6312(3) 0.5078(3) 0.00491(18) 0.0355(10) Uani 1 1 d . . . . .
H29L H 0.612000 0.554387 0.013444 0.043 Uiso 1 1 calc R U . . .
C30L C 0.6542(4) 0.5124(4) -0.0475(2) 0.0592(17) Uani 1 1 d . . . . .
H30G H 0.669300 0.466359 -0.057787 0.089 Uiso 1 1 calc R U . . .
H30H H 0.697685 0.544448 -0.046209 0.089 Uiso 1 1 calc R U . . .
H30I H 0.610212 0.529269 -0.072144 0.089 Uiso 1 1 calc R U . . .
C31L C 0.6970(2) 0.4870(2) 0.04711(17) 0.0295(9) Uani 1 1 d . . . . .
C32L C 0.6991(2) 0.5139(3) 0.09578(18) 0.0337(10) Uani 1 1 d . . . . .
H32L H 0.661550 0.547009 0.101482 0.040 Uiso 1 1 calc R U . . .
C33L C 0.7553(3) 0.4928(3) 0.13597(19) 0.0375(11) Uani 1 1 d . . . . .
H33L H 0.755909 0.511554 0.168892 0.045 Uiso 1 1 calc R U . . .
C34L C 0.8101(3) 0.4448(3) 0.1282(2) 0.0385(11) Uani 1 1 d . . . . .
H34L H 0.848249 0.429889 0.155742 0.046 Uiso 1 1 calc R U . . .
C35L C 0.8091(3) 0.4186(3) 0.0802(2) 0.0410(11) Uani 1 1 d . . . . .
H35L H 0.847476 0.386188 0.074587 0.049 Uiso 1 1 calc R U . . .
C36L C 0.7532(3) 0.4388(3) 0.04003(19) 0.0377(11) Uani 1 1 d . . . . .
H36L H 0.753080 0.419751 0.007263 0.045 Uiso 1 1 calc R U . . .
O9L O 0.3124(2) 0.1995(2) 0.14334(14) 0.0481(9) Uani 1 1 d D . . . .
H9OL H 0.319(4) 0.233(2) 0.124(2) 0.072 Uiso 1 1 d D U . . .
O10L O 0.1963(3) 0.1809(3) 0.0995(2) 0.0790(16) Uani 1 1 d . . . . .
C37L C 0.2471(3) 0.1650(3) 0.1330(2) 0.0419(12) Uani 1 1 d . . . . .
C38L C 0.2440(3) 0.1038(3) 0.1685(2) 0.0410(12) Uani 1 1 d . . . . .
H38L H 0.287034 0.071646 0.164200 0.049 Uiso 1 1 calc R U . . .
C39L C 0.1668(4) 0.0632(3) 0.1535(3) 0.0628(18) Uani 1 1 d . . . . .
H39G H 0.163657 0.044313 0.119198 0.094 Uiso 1 1 calc R U . . .
H39H H 0.123214 0.094651 0.154297 0.094 Uiso 1 1 calc R U . . .
H39I H 0.164956 0.025237 0.177583 0.094 Uiso 1 1 calc R U . . .
C40L C 0.2561(3) 0.1252(2) 0.22388(19) 0.0319(10) Uani 1 1 d . . . . .
C41L C 0.3034(3) 0.0862(3) 0.2604(2) 0.0490(14) Uani 1 1 d . . . . .
H41L H 0.330825 0.047695 0.250358 0.059 Uiso 1 1 calc R U . . .
C42L C 0.3110(3) 0.1032(4) 0.3117(2) 0.0551(16) Uani 1 1 d . . . . .
H42L H 0.343432 0.076298 0.336455 0.066 Uiso 1 1 calc R U . . .
C43L C 0.2712(3) 0.1592(3) 0.3262(2) 0.0484(14) Uani 1 1 d . . . . .
H43L H 0.276192 0.170729 0.361181 0.058 Uiso 1 1 calc R U . . .
C44L C 0.2248(3) 0.1981(3) 0.2908(2) 0.0441(13) Uani 1 1 d . . . . .
H44L H 0.197526 0.236458 0.301195 0.053 Uiso 1 1 calc R U . . .
C45L C 0.2170(3) 0.1819(3) 0.2393(2) 0.0361(11) Uani 1 1 d . . . . .
H45L H 0.185055 0.209528 0.214826 0.043 Uiso 1 1 calc R U . . .

loop_
_atom_site_aniso_label
_atom_site_aniso_U_11
_atom_site_aniso_U_22
_atom_site_aniso_U_33
_atom_site_aniso_U_23
_atom_site_aniso_U_13
_atom_site_aniso_U_12
Eu1A 0.01519(7) 0.01491(9) 0.00954(7) -0.00161(7) 0.00235(5) 0.00006(9)
Eu2A 0.01731(8) 0.01359(11) 0.00938(8) -0.00036(7) 0.00254(6) 0.00006(7)
O1A 0.0197(14) 0.0241(16) 0.0174(14) -0.0049(11) 0.0046(11) -0.0054(12)
O2A 0.0259(14) 0.0165(14) 0.0136(12) -0.0028(11) 0.0045(11) -0.0034(12)
O3A 0.0200(13) 0.0166(14) 0.0110(12) 0.0018(10) 0.0018(10) -0.0007(10)
O4A 0.0290(15) 0.0229(15) 0.0132(12) 0.0016(11) 0.0058(11) 0.0079(12)
O5A 0.0198(13) 0.0229(15) 0.0145(13) -0.0065(11) 0.0041(10) -0.0057(11)
O6A 0.0214(14) 0.0240(16) 0.0171(13) -0.0048(11) 0.0063(11) -0.0030(12)
O7A 0.0247(14) 0.0184(14) 0.0117(12) 0.0013(11) 0.0009(10) 0.0022(11)
O8A 0.0289(15) 0.0286(16) 0.0155(13) 0.0044(11) 0.0074(11) 0.0121(12)
O9A 0.0259(14) 0.0205(15) 0.0169(13) -0.0002(11) 0.0042(11) 0.0052(12)
O10A 0.0216(14) 0.0244(17) 0.0280(15) -0.0001(13) 0.0082(12) 0.0039(12)
O11A 0.0255(14) 0.0149(14) 0.0198(14) 0.0000(11) 0.0042(11) -0.0006(11)
O12A 0.0201(14) 0.0198(16) 0.0317(16) 0.0002(12) 0.0022(12) 0.0016(11)
N1A 0.0166(14) 0.0154(16) 0.0123(14) -0.0026(12) 0.0041(11) 0.0007(12)
N2A 0.0247(16) 0.0216(18) 0.0131(14) -0.0044(12) 0.0048(12) -0.0082(14)
N3A 0.0229(16) 0.0185(17) 0.0128(14) 0.0025(13) 0.0026(12) -0.0015(13)
N4A 0.0200(15) 0.0152(16) 0.0140(15) -0.0009(12) 0.0018(12) 0.0012(13)
C1A 0.0184(18) 0.0150(19) 0.0161(18) -0.0010(14) 0.0009(14) -0.0006(15)
C2A 0.026(2) 0.032(2) 0.0172(19) -0.0040(17) 0.0015(16) -0.0086(18)
C3A 0.035(3) 0.052(4) 0.061(4) 0.017(3) -0.016(3) -0.008(3)
C4A 0.026(2) 0.038(3) 0.022(2) 0.0003(19) -0.0046(17) -0.017(2)
C5A 0.035(3) 0.080(5) 0.034(3) -0.005(3) 0.006(2) -0.022(3)
C6A 0.044(3) 0.114(7) 0.034(3) -0.003(4) 0.003(3) -0.042(4)
C7A 0.062(4) 0.068(5) 0.047(4) 0.015(3) -0.020(3) -0.040(4)
C8A 0.074(5) 0.052(4) 0.055(4) 0.014(3) -0.024(3) -0.028(3)
C9A 0.045(3) 0.040(3) 0.041(3) 0.004(2) -0.009(2) -0.012(2)
C10A 0.0173(17) 0.020(2) 0.0125(16) -0.0021(14) 0.0017(13) -0.0001(15)
C11A 0.025(2) 0.021(2) 0.0155(18) 0.0042(15) 0.0065(15) 0.0076(16)
C12A 0.024(2) 0.026(2) 0.029(2) 0.0058(17) 0.0084(17) 0.0045(16)
C13A 0.0257(19) 0.0140(18) 0.0205(19) -0.0003(14) 0.0079(15) 0.0039(15)
C14A 0.026(2) 0.026(2) 0.030(2) 0.0104(18) 0.0010(17) 0.0020(17)
C15A 0.039(3) 0.030(3) 0.042(3) 0.017(2) 0.005(2) 0.000(2)
C16A 0.038(3) 0.023(2) 0.049(3) 0.004(2) 0.013(2) -0.003(2)
C17A 0.024(2) 0.029(3) 0.050(3) -0.002(2) 0.003(2) -0.0039(18)
C18A 0.031(2) 0.026(2) 0.028(2) 0.0038(18) -0.0063(18) -0.0005(18)
C19A 0.0197(18) 0.0138(18) 0.0178(18) -0.0028(14) 0.0035(14) -0.0026(15)
C20A 0.028(2) 0.038(3) 0.019(2) -0.0156(18) 0.0051(16) -0.0165(19)
C21A 0.028(2) 0.031(3) 0.031(2) -0.0012(19) -0.0008(18) -0.0149(19)
C22A 0.012(2) 0.024(3) 0.018(3) 0.001(2) -0.0003(19) -0.007(2)
C23A 0.033(3) 0.028(3) 0.040(4) -0.007(3) -0.018(3) 0.002(3)
C24A 0.035(4) 0.021(3) 0.059(5) -0.001(3) -0.017(3) 0.004(3)
C25A 0.026(3) 0.056(5) 0.027(3) 0.012(3) -0.003(3) -0.005(3)
C26A 0.036(3) 0.045(4) 0.017(3) -0.002(3) -0.002(2) 0.008(3)
C27A 0.035(3) 0.029(3) 0.019(3) -0.006(2) 0.001(2) 0.004(3)
C22C 0.038(4) 0.062(6) 0.054(5) 0.011(5) -0.006(3) -0.007(4)
C23C 0.038(4) 0.062(6) 0.054(5) 0.011(5) -0.006(3) -0.007(4)
C24C 0.038(4) 0.062(6) 0.054(5) 0.011(5) -0.006(3) -0.007(4)
C25C 0.038(4) 0.062(6) 0.054(5) 0.011(5) -0.006(3) -0.007(4)
C26C 0.038(4) 0.062(6) 0.054(5) 0.011(5) -0.006(3) -0.007(4)
C27C 0.038(4) 0.062(6) 0.054(5) 0.011(5) -0.006(3) -0.007(4)
C28A 0.0171(18) 0.021(2) 0.0146(17) 0.0008(15) 0.0008(14) 0.0001(15)
C29A 0.0180(18) 0.022(2) 0.0134(17) 0.0023(14) 0.0007(14) 0.0061(15)
C30A 0.027(2) 0.030(2) 0.022(2) 0.0053(17) 0.0084(16) 0.0088(17)
C31A 0.0197(18) 0.023(2) 0.0170(18) -0.0002(15) 0.0035(14) 0.0067(16)
C32A 0.029(2) 0.030(3) 0.034(2) 0.007(2) -0.0061(19) 0.000(2)
C33A 0.027(2) 0.031(3) 0.056(3) -0.002(2) -0.007(2) 0.000(2)
C34A 0.032(2) 0.024(2) 0.059(3) 0.005(2) 0.018(2) 0.002(2)
C35A 0.051(3) 0.025(2) 0.033(2) 0.0087(19) 0.017(2) 0.006(2)
C36A 0.032(2) 0.023(2) 0.023(2) 0.0028(17) 0.0061(17) 0.0061(18)
C37A 0.026(2) 0.032(2) 0.0133(18) 0.0031(16) 0.0084(15) 0.0080(18)
C38A 0.033(2) 0.027(2) 0.025(2) 0.0072(17) 0.0142(18) 0.0142(18)
C39A 0.035(3) 0.064(4) 0.028(2) 0.011(2) 0.010(2) 0.023(2)
C40A 0.025(2) 0.026(2) 0.025(2) 0.0036(16) 0.0102(16) 0.0137(16)
C41A 0.032(2) 0.037(3) 0.029(2) 0.0049(19) 0.0100(18) 0.0036(19)
C42A 0.036(3) 0.048(3) 0.040(3) 0.015(2) 0.018(2) 0.006(2)
C43A 0.036(3) 0.068(4) 0.025(2) 0.012(2) 0.014(2) 0.025(3)
C44A 0.036(3) 0.044(3) 0.028(2) -0.002(2) 0.0043(19) 0.021(2)
C45A 0.028(2) 0.027(2) 0.038(3) -0.0005(19) 0.0071(19) 0.0134(18)
C46A 0.0196(18) 0.024(2) 0.0113(17) 0.0014(15) 0.0025(14) 0.0055(16)
C47A 0.034(2) 0.032(2) 0.0191(19) -0.0008(17) 0.0063(17) 0.0156(19)
C48A 0.050(3) 0.079(4) 0.037(3) 0.019(3) 0.024(2) 0.032(3)
C49A 0.022(2) 0.026(2) 0.0195(19) -0.0025(16) 0.0044(16) 0.0095(17)
C50A 0.034(2) 0.032(3) 0.036(3) -0.001(2) 0.005(2) 0.001(2)
C51A 0.031(2) 0.049(3) 0.036(3) -0.010(2) -0.006(2) 0.003(2)
C52A 0.041(3) 0.046(3) 0.022(2) -0.004(2) -0.0004(19) 0.024(2)
C53A 0.047(3) 0.028(2) 0.031(2) 0.0047(19) 0.008(2) 0.011(2)
C54A 0.029(2) 0.025(2) 0.028(2) 0.0005(18) 0.0020(18) 0.0045(18)
C55A 0.0200(18) 0.0171(19) 0.0171(18) -0.0022(15) 0.0024(14) -0.0019(15)
C56A 0.0209(18) 0.022(2) 0.0170(18) -0.0095(15) 0.0015(14) -0.0046(15)
C57A 0.0223(19) 0.023(2) 0.0137(17) -0.0078(15) 0.0020(14) -0.0004(15)
C58A 0.0140(15) 0.025(2) 0.0125(16) -0.0027(14) 0.0018(12) 0.0014(14)
C59A 0.0121(14) 0.0170(18) 0.0125(14) -0.0024(15) 0.0013(11) 0.0036(16)
C60A 0.0194(17) 0.022(2) 0.0116(16) -0.0011(14) 0.0051(13) -0.0081(15)
C61A 0.0206(18) 0.027(2) 0.0129(16) -0.0019(15) 0.0051(14) 0.0015(15)
C62A 0.026(2) 0.026(2) 0.0161(18) 0.0023(16) 0.0097(15) 0.0012(17)
C63A 0.0198(18) 0.021(2) 0.0188(18) -0.0012(15) 0.0078(14) -0.0026(15)
C64A 0.041(3) 0.030(3) 0.027(2) -0.0027(19) 0.013(2) -0.015(2)
C65A 0.059(3) 0.036(3) 0.028(2) -0.012(2) 0.018(2) -0.031(2)
C66A 0.043(3) 0.037(3) 0.018(2) -0.0096(18) 0.0085(18) -0.022(2)
C67A 0.041(3) 0.027(2) 0.019(2) 0.0010(17) 0.0056(18) -0.0088(19)
C68A 0.058(3) 0.032(3) 0.027(2) 0.002(2) 0.007(2) -0.022(2)
C69A 0.052(3) 0.034(3) 0.023(2) 0.0078(19) 0.008(2) -0.016(2)
C70A 0.028(2) 0.033(3) 0.0142(18) 0.0051(16) 0.0032(15) -0.0024(18)
C71A 0.0166(17) 0.022(2) 0.0128(16) 0.0038(14) 0.0035(13) 0.0047(14)
C72A 0.0168(16) 0.019(2) 0.0147(16) 0.0042(15) 0.0018(13) 0.0049(16)
C73A 0.033(2) 0.041(3) 0.0145(19) 0.0060(19) 0.0066(17) -0.001(2)
C74A 0.033(2) 0.038(3) 0.0119(17) 0.0008(17) 0.0061(16) 0.0069(19)
C75A 0.0211(18) 0.024(2) 0.0154(17) -0.0012(15) 0.0022(14) 0.0042(15)
C76A 0.029(2) 0.030(2) 0.0154(18) -0.0062(16) 0.0002(15) 0.0096(18)
C77A 0.028(2) 0.022(2) 0.021(2) -0.0070(16) -0.0011(16) 0.0029(17)
C78A 0.0237(19) 0.018(2) 0.0190(19) 0.0011(15) 0.0006(15) 0.0017(16)
Eu1B 0.01801(8) 0.01552(11) 0.01206(8) -0.00218(7) 0.00549(6) -0.00038(7)
Eu2B 0.01812(8) 0.01560(9) 0.00949(7) -0.00023(7) 0.00336(6) 0.00333(9)
O1B 0.0237(14) 0.0198(14) 0.0172(13) -0.0032(11) 0.0054(11) -0.0020(11)
O2B 0.0234(15) 0.0209(15) 0.0201(14) -0.0049(12) 0.0077(12) 0.0009(12)
O3B 0.0189(12) 0.0179(14) 0.0121(12) -0.0003(10) 0.0038(10) 0.0033(10)
O4B 0.0221(13) 0.0287(16) 0.0108(12) -0.0012(10) 0.0036(10) 0.0009(11)
O5B 0.0233(14) 0.0198(15) 0.0219(15) -0.0041(12) 0.0088(12) -0.0023(12)
O6B 0.0248(14) 0.0198(15) 0.0178(13) -0.0030(11) 0.0084(11) -0.0044(12)
O7B 0.0193(13) 0.0206(15) 0.0140(13) -0.0011(10) 0.0036(10) 0.0029(11)
O8B 0.0270(14) 0.0268(15) 0.0141(12) -0.0009(11) 0.0035(10) 0.0114(12)
O10B 0.0310(16) 0.0159(14) 0.0297(16) -0.0019(12) 0.0150(13) -0.0016(12)
O9B 0.0247(15) 0.0180(15) 0.0380(18) 0.0028(13) 0.0110(13) 0.0015(12)
O11B 0.0208(14) 0.0225(15) 0.0240(14) 0.0003(12) 0.0021(11) 0.0055(12)
O12B 0.0271(15) 0.0226(15) 0.0148(13) 0.0019(11) 0.0071(11) 0.0080(12)
N1B 0.0197(14) 0.0282(18) 0.0147(14) 0.0021(14) 0.0050(11) 0.0019(15)
N2B 0.0247(17) 0.028(2) 0.0206(17) -0.0088(14) 0.0096(14) -0.0001(15)
N3B 0.0170(15) 0.0212(18) 0.0129(14) -0.0022(12) 0.0018(12) 0.0027(13)
N4B 0.0193(15) 0.0198(17) 0.0125(14) 0.0032(12) 0.0013(12) -0.0004(12)
C1B 0.0217(19) 0.0165(19) 0.0174(18) -0.0009(15) 0.0035(15) 0.0026(15)
C2B 0.0213(19) 0.023(2) 0.022(2) -0.0079(16) 0.0025(15) -0.0045(16)
C3B 0.027(2) 0.054(3) 0.023(2) 0.005(2) 0.0036(17) 0.001(2)
C4B 0.021(2) 0.031(2) 0.023(2) -0.0005(17) -0.0045(16) -0.0074(17)
C5B 0.026(2) 0.038(3) 0.030(2) 0.003(2) 0.0085(18) -0.0013(19)
C6B 0.028(2) 0.071(4) 0.028(2) 0.009(2) 0.0056(19) -0.002(2)
C7B 0.036(3) 0.065(4) 0.038(3) 0.020(3) -0.001(2) -0.020(3)
C8B 0.050(3) 0.041(3) 0.056(4) 0.017(3) -0.006(3) -0.023(3)
C9B 0.037(3) 0.033(3) 0.044(3) 0.001(2) -0.003(2) -0.009(2)
C10B 0.0190(18) 0.0130(18) 0.0115(16) 0.0001(13) 0.0021(13) -0.0025(14)
C11B 0.0199(18) 0.0190(19) 0.0141(17) 0.0002(14) 0.0021(14) 0.0002(15)
C12B 0.027(2) 0.026(2) 0.025(2) 0.0087(17) 0.0001(16) -0.0012(17)
C13B 0.0167(17) 0.021(2) 0.0179(18) 0.0048(14) 0.0008(14) 0.0047(14)
C14B 0.0183(16) 0.028(2) 0.0245(19) -0.0026(17) 0.0020(14) -0.0006(16)
C15B 0.026(2) 0.030(2) 0.035(2) -0.0001(19) -0.0040(17) -0.0020(18)
C16B 0.0198(19) 0.030(2) 0.053(3) 0.012(2) -0.0009(19) -0.0062(18)
C17B 0.025(2) 0.036(3) 0.037(2) 0.0138(19) 0.0117(17) 0.0012(17)
C18B 0.0248(19) 0.025(2) 0.024(2) 0.0071(16) 0.0073(15) 0.0041(16)
C19B 0.0205(18) 0.0136(19) 0.0185(18) -0.0002(14) 0.0047(15) 0.0001(15)
C20B 0.0184(18) 0.019(2) 0.0182(18) 0.0004(15) 0.0031(14) -0.0008(15)
C21B 0.032(2) 0.029(2) 0.0186(19) -0.0059(17) 0.0041(16) -0.0062(18)
C22B 0.0212(18) 0.021(2) 0.0184(18) -0.0011(15) 0.0032(15) -0.0069(15)
C23B 0.040(3) 0.025(2) 0.043(3) 0.007(2) 0.016(2) 0.001(2)
C24B 0.051(3) 0.028(3) 0.049(3) 0.014(2) 0.006(3) -0.003(2)
C25B 0.055(3) 0.047(3) 0.022(2) 0.007(2) 0.004(2) -0.028(3)
C26B 0.052(3) 0.054(4) 0.026(2) -0.010(2) 0.018(2) -0.025(3)
C27B 0.034(2) 0.031(2) 0.020(2) -0.0061(17) 0.0097(17) -0.0104(19)
C28B 0.0193(18) 0.020(2) 0.0163(18) -0.0003(15) 0.0037(14) 0.0002(16)
C29B 0.029(2) 0.030(2) 0.0178(19) -0.0004(16) 0.0053(16) 0.0126(18)
C30B 0.031(2) 0.040(3) 0.034(3) -0.001(2) -0.0022(19) 0.014(2)
C31B 0.033(2) 0.022(2) 0.022(2) 0.0006(16) 0.0075(17) 0.0131(18)
C32B 0.051(3) 0.035(3) 0.021(2) 0.0040(19) 0.006(2) 0.016(2)
C33B 0.075(4) 0.038(3) 0.037(3) 0.015(2) 0.023(3) 0.014(3)
C34B 0.070(4) 0.029(3) 0.064(4) 0.011(3) 0.028(3) 0.001(3)
C35B 0.060(4) 0.036(3) 0.051(3) 0.001(3) 0.001(3) -0.005(3)
C36B 0.051(3) 0.028(3) 0.027(2) 0.0020(19) 0.005(2) 0.003(2)
C37B 0.028(2) 0.019(2) 0.024(2) 0.0018(16) 0.0139(17) 0.0001(17)
C38B 0.035(2) 0.022(2) 0.044(3) 0.0057(19) 0.024(2) 0.0071(18)
C39B 0.039(3) 0.035(3) 0.042(3) 0.007(2) 0.026(2) 0.005(2)
C40B 0.025(4) 0.018(3) 0.031(4) 0.006(3) 0.018(3) 0.010(3)
C41B 0.036(4) 0.024(4) 0.034(4) 0.006(3) 0.010(3) 0.000(3)
C42B 0.030(4) 0.040(5) 0.034(4) 0.003(3) 0.001(3) -0.001(3)
C43B 0.035(4) 0.036(4) 0.028(4) 0.007(3) 0.008(3) 0.012(3)
C44B 0.042(5) 0.019(3) 0.029(4) 0.011(3) 0.016(3) 0.004(3)
C45B 0.031(4) 0.019(3) 0.028(4) 0.000(3) 0.013(3) 0.002(3)
C40D 0.041(7) 0.036(7) 0.044(7) 0.009(5) 0.022(5) 0.012(5)
C41D 0.041(7) 0.036(7) 0.044(7) 0.009(5) 0.022(5) 0.012(5)
C42D 0.041(7) 0.036(7) 0.044(7) 0.009(5) 0.022(5) 0.012(5)
C43D 0.041(7) 0.036(7) 0.044(7) 0.009(5) 0.022(5) 0.012(5)
C44D 0.041(7) 0.036(7) 0.044(7) 0.009(5) 0.022(5) 0.012(5)
C45D 0.041(7) 0.036(7) 0.044(7) 0.009(5) 0.022(5) 0.012(5)
C46B 0.0211(19) 0.024(2) 0.0112(16) -0.0011(15) 0.0012(14) 0.0047(16)
C47B 0.027(2) 0.028(2) 0.0182(19) -0.0014(16) 0.0080(16) 0.0094(17)
C48B 0.029(2) 0.030(2) 0.030(2) -0.0103(18) 0.0006(17) 0.0083(18)
C49B 0.022(2) 0.018(2) 0.027(2) -0.0017(16) 0.0038(16) 0.0069(15)
C50B 0.031(2) 0.024(2) 0.028(2) 0.0013(18) 0.0000(18) 0.0049(18)
C51B 0.047(3) 0.031(3) 0.034(3) 0.000(2) -0.010(2) 0.011(2)
C52B 0.028(2) 0.034(3) 0.067(4) -0.016(3) -0.014(2) 0.010(2)
C53B 0.027(2) 0.031(3) 0.073(4) -0.007(3) 0.011(2) 0.002(2)
C54B 0.028(2) 0.028(2) 0.049(3) 0.000(2) 0.013(2) 0.0054(18)
C55B 0.027(2) 0.036(3) 0.020(2) 0.0019(17) 0.0060(16) -0.0049(18)
C56B 0.037(3) 0.037(3) 0.030(2) 0.008(2) 0.0115(19) -0.008(2)
C57B 0.034(2) 0.046(3) 0.022(2) 0.011(2) 0.0114(18) 0.003(2)
C58B 0.0228(17) 0.043(3) 0.0159(17) 0.0049(19) 0.0053(13) 0.008(2)
C59B 0.0188(18) 0.035(2) 0.0135(16) -0.0004(16) 0.0013(14) 0.0074(16)
C60B 0.0185(18) 0.033(2) 0.0143(17) -0.0032(16) 0.0026(14) 0.0076(17)
C61B 0.034(2) 0.048(3) 0.0145(18) 0.0068(19) 0.0088(16) 0.016(2)
C62B 0.032(2) 0.053(3) 0.0120(18) -0.0031(19) 0.0034(16) 0.018(2)
C63B 0.022(2) 0.039(3) 0.0180(19) -0.0058(18) 0.0027(15) 0.0125(19)
C64B 0.029(2) 0.048(3) 0.026(2) -0.020(2) 0.0025(18) 0.008(2)
C65B 0.039(3) 0.036(3) 0.040(3) -0.021(2) 0.013(2) -0.007(2)
C66B 0.033(2) 0.035(3) 0.031(2) -0.016(2) 0.0134(19) -0.008(2)
C67B 0.028(2) 0.022(2) 0.0192(19) -0.0016(16) 0.0040(16) 0.0028(17)
C68B 0.034(2) 0.026(2) 0.024(2) -0.0100(17) 0.0018(18) -0.0025(18)
C69B 0.035(2) 0.036(3) 0.0162(19) -0.0114(18) 0.0016(17) 0.008(2)
C70B 0.0222(19) 0.032(2) 0.0148(17) -0.0026(16) 0.0037(14) 0.0065(17)
C71B 0.0184(18) 0.025(2) 0.0128(17) -0.0007(15) 0.0028(14) 0.0052(15)
C72B 0.0187(17) 0.022(2) 0.0145(16) 0.0051(15) 0.0033(13) 0.0032(16)
C73B 0.029(2) 0.047(3) 0.0125(18) -0.0005(18) 0.0063(16) 0.010(2)
C74B 0.028(2) 0.047(3) 0.0180(19) 0.008(2) 0.0092(16) 0.006(2)
C75B 0.0181(18) 0.040(3) 0.0145(17) 0.0093(16) 0.0044(14) 0.0017(16)
C76B 0.026(2) 0.040(3) 0.024(2) 0.0127(19) 0.0054(17) -0.0060(19)
C77B 0.027(2) 0.028(2) 0.027(2) 0.0084(18) 0.0012(17) -0.0071(17)
C78B 0.026(2) 0.023(2) 0.0190(19) 0.0016(15) 0.0027(15) -0.0018(16)
O1L 0.0350(19) 0.029(2) 0.053(2) 0.0155(17) -0.0086(17) -0.0033(15)
O2L 0.0281(17) 0.043(2) 0.056(2) 0.0143(18) -0.0007(16) 0.0048(15)
C1L 0.038(3) 0.031(3) 0.040(3) 0.013(2) 0.004(2) 0.004(2)
C2L 0.041(3) 0.038(3) 0.060(4) 0.023(3) -0.008(3) -0.001(2)
C3L 0.058(4) 0.044(3) 0.068(4) 0.026(3) -0.006(3) -0.003(3)
C4L 0.067(4) 0.037(3) 0.067(4) 0.023(3) -0.021(3) -0.001(3)
C5L 0.118(7) 0.039(4) 0.111(7) 0.020(4) -0.033(5) -0.026(4)
C6L 0.213(15) 0.034(4) 0.127(11) -0.004(6) -0.066(9) -0.016(7)
C7L 0.211(15) 0.071(7) 0.090(8) -0.010(6) -0.041(9) 0.060(9)
C8L 0.122(8) 0.111(8) 0.075(6) -0.009(6) -0.034(6) 0.039(7)
C9L 0.081(5) 0.072(5) 0.056(4) -0.002(4) -0.031(4) 0.026(4)
O3L 0.0419(19) 0.031(2) 0.051(2) -0.0163(17) -0.0132(17) 0.0196(16)
O4L 0.073(3) 0.042(2) 0.067(3) -0.022(2) -0.039(2) 0.025(2)
C10L 0.032(2) 0.020(2) 0.025(2) 0.0017(17) 0.0005(17) 0.0024(17)
C11L 0.035(2) 0.021(2) 0.030(2) 0.0041(17) 0.0093(18) 0.0090(18)
C12L 0.029(2) 0.032(3) 0.070(4) 0.010(2) 0.017(2) 0.007(2)
C13L 0.029(2) 0.024(2) 0.034(2) -0.0027(18) 0.0064(18) 0.0106(18)
C14L 0.045(3) 0.026(2) 0.043(3) -0.001(2) 0.013(2) -0.002(2)
C15L 0.046(3) 0.040(3) 0.062(4) 0.004(3) 0.018(3) 0.000(2)
C16L 0.041(3) 0.038(3) 0.086(5) -0.011(3) 0.017(3) -0.006(2)
C17L 0.034(2) 0.059(4) 0.068(4) -0.020(3) -0.004(2) -0.006(3)
C18L 0.036(3) 0.046(3) 0.041(3) -0.009(2) 0.000(2) 0.009(2)
O5L 0.036(3) 0.019(2) 0.065(4) -0.007(2) 0.006(2) -0.003(2)
O6L 0.029(3) 0.031(3) 0.053(3) 0.001(2) 0.011(2) 0.004(2)
C19L 0.029(3) 0.031(4) 0.043(4) -0.007(3) 0.011(3) -0.003(3)
C20L 0.038(4) 0.028(4) 0.068(6) -0.010(4) 0.013(4) -0.014(3)
C21L 0.087(7) 0.027(4) 0.180(13) 0.004(6) 0.069(8) -0.012(4)
C22L 0.056(2) 0.080(3) 0.105(4) -0.042(3) 0.012(2) 0.002(2)
C23L 0.056(2) 0.080(3) 0.105(4) -0.042(3) 0.012(2) 0.002(2)
C24L 0.056(2) 0.080(3) 0.105(4) -0.042(3) 0.012(2) 0.002(2)
C25L 0.056(2) 0.080(3) 0.105(4) -0.042(3) 0.012(2) 0.002(2)
C26L 0.056(2) 0.080(3) 0.105(4) -0.042(3) 0.012(2) 0.002(2)
C27L 0.056(2) 0.080(3) 0.105(4) -0.042(3) 0.012(2) 0.002(2)
O5K 0.041(7) 0.015(5) 0.030(5) 0.004(4) 0.010(5) -0.007(4)
O6K 0.093(10) 0.024(6) 0.041(7) -0.007(5) 0.039(7) -0.012(6)
C19K 0.076(13) 0.017(7) 0.031(8) 0.000(6) 0.008(8) -0.007(8)
C20K 0.094(17) 0.061(14) 0.025(9) -0.011(9) 0.008(10) -0.056(13)
C21K 0.087(7) 0.027(4) 0.180(13) 0.004(6) 0.069(8) -0.012(4)
C22K 0.084(8) 0.050(7) 0.141(12) 0.007(8) -0.023(8) -0.018(6)
C23K 0.084(8) 0.050(7) 0.141(12) 0.007(8) -0.023(8) -0.018(6)
C24K 0.084(8) 0.050(7) 0.141(12) 0.007(8) -0.023(8) -0.018(6)
C25K 0.084(8) 0.050(7) 0.141(12) 0.007(8) -0.023(8) -0.018(6)
C26K 0.084(8) 0.050(7) 0.141(12) 0.007(8) -0.023(8) -0.018(6)
C27K 0.084(8) 0.050(7) 0.141(12) 0.007(8) -0.023(8) -0.018(6)
O7L 0.0274(15) 0.0302(18) 0.048(2) -0.0064(15) 0.0085(14) -0.0018(13)
O8L 0.064(2) 0.043(2) 0.0321(19) -0.0098(16) 0.0036(17) -0.0089(18)
C28L 0.034(2) 0.027(2) 0.030(2) 0.0040(18) -0.0006(18) 0.0042(18)
C29L 0.046(3) 0.029(3) 0.032(2) 0.0034(19) 0.010(2) 0.000(2)
C30L 0.077(4) 0.069(4) 0.033(3) 0.012(3) 0.014(3) -0.009(4)
C31L 0.031(2) 0.027(2) 0.033(2) 0.0012(19) 0.0110(17) -0.0027(18)
C32L 0.025(2) 0.044(3) 0.034(2) -0.006(2) 0.0110(18) 0.0003(19)
C33L 0.028(2) 0.050(3) 0.036(2) -0.009(2) 0.0099(18) -0.003(2)
C34L 0.027(2) 0.042(3) 0.045(3) -0.001(2) 0.0039(19) -0.002(2)
C35L 0.032(2) 0.037(3) 0.054(3) -0.010(2) 0.010(2) 0.004(2)
C36L 0.043(2) 0.036(3) 0.037(2) -0.010(2) 0.015(2) -0.003(2)
O9L 0.050(2) 0.057(3) 0.039(2) 0.0187(18) 0.0113(17) -0.0004(19)
O10L 0.070(3) 0.062(3) 0.092(4) 0.036(3) -0.024(3) -0.012(2)
C37L 0.050(3) 0.034(3) 0.042(3) 0.001(2) 0.006(2) 0.008(2)
C38L 0.057(3) 0.028(3) 0.041(3) 0.007(2) 0.018(2) 0.012(2)
C39L 0.093(5) 0.034(3) 0.060(4) -0.005(3) 0.009(4) -0.016(3)
C40L 0.031(2) 0.030(2) 0.038(3) 0.002(2) 0.015(2) 0.0004(19)
C41L 0.052(3) 0.051(3) 0.048(3) 0.015(3) 0.022(3) 0.021(3)
C42L 0.049(3) 0.078(5) 0.040(3) 0.014(3) 0.013(3) 0.008(3)
C43L 0.041(3) 0.063(4) 0.045(3) -0.010(3) 0.018(2) -0.016(3)
C44L 0.042(3) 0.041(3) 0.053(3) -0.016(3) 0.019(3) -0.011(2)
C45L 0.030(2) 0.027(2) 0.052(3) -0.005(2) 0.009(2) -0.0041(19)

loop_
_atom_type_symbol
_atom_type_description
_atom_type_scat_dispersion_real
_atom_type_scat_dispersion_imag
_atom_type_scat_source
C C 0.0033 0.0016 'International Tables Vol C Tables 4.2.6.8 and 6.1.1.4'
H H 0.0000 0.0000 'International Tables Vol C Tables 4.2.6.8 and 6.1.1.4'
N N 0.0061 0.0033 'International Tables Vol C Tables 4.2.6.8 and 6.1.1.4'
O O 0.0106 0.0060 'International Tables Vol C Tables 4.2.6.8 and 6.1.1.4'
Eu Eu -0.1578 3.6682 'International Tables Vol C Tables 4.2.6.8 and 6.1.1.4'

loop_
_geom_angle_atom_site_label_1
_geom_angle_atom_site_label_2
_geom_angle_atom_site_label_3
_geom_angle
O1A Eu1A O7A 78.76(10)
O1A Eu1A O5A 137.39(9)
O7A Eu1A O5A 74.91(10)
O1A Eu1A O10A 127.46(10)
O7A Eu1A O10A 86.37(10)
O5A Eu1A O10A 83.73(10)
O1A Eu1A O4A 82.56(10)
O7A Eu1A O4A 130.24(9)
O5A Eu1A O4A 89.51(10)
O10A Eu1A O4A 139.42(10)
O1A Eu1A O9A 74.84(10)
O7A Eu1A O9A 79.29(9)
O5A Eu1A O9A 130.49(10)
O10A Eu1A O9A 52.86(10)
O4A Eu1A O9A 138.22(9)
O1A Eu1A N1A 78.40(10)
O7A Eu1A N1A 144.05(11)
O5A Eu1A N1A 138.68(10)
O10A Eu1A N1A 85.90(10)
O4A Eu1A N1A 73.22(9)
O9A Eu1A N1A 68.15(10)
O1A Eu1A O3A 70.64(9)
O7A Eu1A O3A 79.19(9)
O5A Eu1A O3A 71.93(9)
O10A Eu1A O3A 154.17(9)
O4A Eu1A O3A 51.08(8)
O9A Eu1A O3A 142.13(9)
N1A Eu1A O3A 118.11(9)
O1A Eu1A N2A 136.06(10)
O7A Eu1A N2A 145.17(10)
O5A Eu1A N2A 76.26(9)
O10A Eu1A N2A 71.38(10)
O4A Eu1A N2A 68.14(10)
O9A Eu1A N2A 105.76(10)
N1A Eu1A N2A 62.52(10)
O3A Eu1A N2A 109.73(9)
O1A Eu1A C37A 101.54(12)
O7A Eu1A C37A 84.59(10)
O5A Eu1A C37A 108.57(12)
O10A Eu1A C37A 26.40(12)
O4A Eu1A C37A 144.60(10)
O9A Eu1A C37A 26.70(12)
N1A Eu1A C37A 73.28(11)
O3A Eu1A C37A 163.06(10)
N2A Eu1A C37A 86.44(11)
O1A Eu1A C10A 78.46(11)
O7A Eu1A C10A 105.05(10)
O5A Eu1A C10A 76.83(10)
O10A Eu1A C10A 153.75(11)
O4A Eu1A C10A 25.50(9)
O9A Eu1A C10A 151.55(10)
N1A Eu1A C10A 97.11(10)
O3A Eu1A C10A 25.98(9)
N2A Eu1A C10A 86.83(11)
C37A Eu1A C10A 170.07(10)
O1A Eu1A Eu2A 69.45(7)
O7A Eu1A Eu2A 44.54(7)
O5A Eu1A Eu2A 68.24(6)
O10A Eu1A Eu2A 127.35(7)
O4A Eu1A Eu2A 85.72(6)
O9A Eu1A Eu2A 117.08(6)
N1A Eu1A Eu2A 143.54(7)
O3A Eu1A Eu2A 34.65(6)
N2A Eu1A Eu2A 135.81(7)
C37A Eu1A Eu2A 128.93(8)
C10A Eu1A Eu2A 60.56(7)
O6A Eu2A O3A 75.85(9)
O6A Eu2A O2A 135.60(9)
O3A Eu2A O2A 73.31(9)
O6A Eu2A O8A 77.80(11)
O3A Eu2A O8A 123.87(9)
O2A Eu2A O8A 93.80(10)
O6A Eu2A O12A 130.12(10)
O3A Eu2A O12A 93.05(10)
O2A Eu2A O12A 82.91(10)
O8A Eu2A O12A 140.43(10)
O6A Eu2A O11A 77.99(10)
O3A Eu2A O11A 78.51(9)
O2A Eu2A O11A 124.82(10)
O8A Eu2A O11A 140.86(10)
O12A Eu2A O11A 52.13(9)
O6A Eu2A N4A 81.43(10)
O3A Eu2A N4A 144.55(11)
O2A Eu2A N4A 139.28(10)
O8A Eu2A N4A 76.03(10)
O12A Eu2A N4A 81.11(10)
O11A Eu2A N4A 70.31(10)
O6A Eu2A N3A 135.66(10)
O3A Eu2A N3A 147.43(10)
O2A Eu2A N3A 75.90(10)
O8A Eu2A N3A 68.27(10)
O12A Eu2A N3A 72.72(10)
O11A Eu2A N3A 111.63(10)
N4A Eu2A N3A 63.64(11)
O6A Eu2A O7A 70.55(9)
O3A Eu2A O7A 75.37(8)
O2A Eu2A O7A 71.27(9)
O8A Eu2A O7A 49.21(8)
O12A Eu2A O7A 153.75(9)
O11A Eu2A O7A 143.00(9)
N4A Eu2A O7A 121.83(9)
N3A Eu2A O7A 104.47(9)
O6A Eu2A C46A 104.25(12)
O3A Eu2A C46A 87.82(10)
O2A Eu2A C46A 105.67(11)
O8A Eu2A C46A 146.89(10)
O12A Eu2A C46A 25.94(11)
O11A Eu2A C46A 26.42(11)
N4A Eu2A C46A 71.72(10)
N3A Eu2A C46A 90.46(11)
O7A Eu2A C46A 163.12(9)
O6A Eu2A C28A 74.53(10)
O3A Eu2A C28A 100.49(10)
O2A Eu2A C28A 80.53(10)
O8A Eu2A C28A 24.14(10)
O12A Eu2A C28A 154.55(10)
O11A Eu2A C28A 151.82(10)
N4A Eu2A C28A 99.21(10)
N3A Eu2A C28A 84.55(10)
O7A Eu2A C28A 25.21(9)
C46A Eu2A C28A 170.89(11)
O6A Eu2A Eu1A 68.59(7)
O3A Eu2A Eu1A 39.06(7)
O2A Eu2A Eu1A 67.28(6)
O8A Eu2A Eu1A 85.18(6)
O12A Eu2A Eu1A 128.02(7)
O11A Eu2A Eu1A 113.50(6)
N4A Eu2A Eu1A 147.43(7)
N3A Eu2A Eu1A 132.67(7)
O7A Eu2A Eu1A 36.32(5)
C46A Eu2A Eu1A 126.86(8)
C28A Eu2A Eu1A 61.47(7)
C1A O1A Eu1A 135.7(3)
C1A O2A Eu2A 137.2(3)
C10A O3A Eu2A 162.8(3)
C10A O3A Eu1A 90.0(2)
Eu2A O3A Eu1A 106.29(10)
C10A O4A Eu1A 96.9(2)
C19A O5A Eu1A 136.4(2)
C19A O6A Eu2A 138.8(3)
C28A O7A Eu1A 174.2(3)
C28A O7A Eu2A 83.9(2)
Eu1A O7A Eu2A 99.15(10)
C28A O8A Eu2A 104.2(2)
C37A O9A Eu1A 91.8(3)
C37A O10A Eu1A 92.9(2)
C46A O11A Eu2A 92.3(2)
C46A O12A Eu2A 93.9(2)
C55A N1A C59A 117.6(3)
C55A N1A Eu1A 121.4(2)
C59A N1A Eu1A 121.0(2)
C66A N2A C60A 117.4(3)
C66A N2A Eu1A 122.2(3)
C60A N2A Eu1A 120.3(2)
C67A N3A C71A 118.1(3)
C67A N3A Eu2A 122.8(3)
C71A N3A Eu2A 119.0(3)
C78A N4A C72A 118.0(3)
C78A N4A Eu2A 121.4(3)
C72A N4A Eu2A 120.5(3)
O2A C1A O1A 125.8(4)
O2A C1A C2A 118.1(3)
O1A C1A C2A 116.1(3)
C4A C2A C1A 113.1(3)
C4A C2A C3A 113.9(4)
C1A C2A C3A 107.7(4)
C4A C2A H2A 107.2
C1A C2A H2A 107.2
C3A C2A H2A 107.2
C2A C3A H3AA 109.5
C2A C3A H3AB 109.5
H3AA C3A H3AB 109.5
C2A C3A H3AC 109.5
H3AA C3A H3AC 109.5
H3AB C3A H3AC 109.5
C5A C4A C9A 119.1(5)
C5A C4A C2A 123.3(5)
C9A C4A C2A 117.7(4)
C4A C5A C6A 118.5(7)
C4A C5A H5A 120.7
C6A C5A H5A 120.7
C7A C6A C5A 119.9(7)
C7A C6A H6A 120.0
C5A C6A H6A 120.0
C8A C7A C6A 121.4(6)
C8A C7A H7A 119.3
C6A C7A H7A 119.3
C7A C8A C9A 120.1(7)
C7A C8A H8A 119.9
C9A C8A H8A 119.9
C8A C9A C4A 121.0(6)
C8A C9A H9A 119.5
C4A C9A H9A 119.5
O4A C10A O3A 120.1(4)
O4A C10A C11A 120.2(3)
O3A C10A C11A 119.7(3)
O4A C10A Eu1A 57.6(2)
O3A C10A Eu1A 64.0(2)
C11A C10A Eu1A 167.6(3)
C10A C11A C13A 109.7(3)
C10A C11A C12A 108.1(3)
C13A C11A C12A 115.4(3)
C10A C11A H11A 107.8
C13A C11A H11A 107.8
C12A C11A H11A 107.8
C11A C12A H12A 109.5
C11A C12A H12B 109.5
H12A C12A H12B 109.5
C11A C12A H12C 109.5
H12A C12A H12C 109.5
H12B C12A H12C 109.5
C14A C13A C18A 118.2(4)
C14A C13A C11A 123.0(4)
C18A C13A C11A 118.8(4)
C13A C14A C15A 120.5(4)
C13A C14A H14A 119.7
C15A C14A H14A 119.7
C16A C15A C14A 120.7(4)
C16A C15A H15A 119.7
C14A C15A H15A 119.7
C17A C16A C15A 119.0(4)
C17A C16A H16A 120.5
C15A C16A H16A 120.5
C16A C17A C18A 120.3(4)
C16A C17A H17A 119.9
C18A C17A H17A 119.9
C17A C18A C13A 121.3(4)
C17A C18A H18A 119.4
C13A C18A H18A 119.4
O6A C19A O5A 126.0(4)
O6A C19A C20A 115.6(3)
O5A C19A C20A 118.4(3)
C22A C20A C21A 113.3(4)
C22A C20A C19A 111.1(4)
C21A C20A C19A 113.9(3)
C21A C20A C22C 104.8(6)
C19A C20A C22C 101.3(6)
C22A C20A H20A 106.0
C21A C20A H20A 106.0
C19A C20A H20A 106.0
C20A C21A H21A 109.5
C20A C21A H21B 109.5
H21A C21A H21B 109.5
C20A C21A H21C 109.5
H21A C21A H21C 109.5
H21B C21A H21C 109.5
C23A C22A C27A 116.8(6)
C23A C22A C20A 122.7(5)
C27A C22A C20A 120.4(5)
C24A C23A C22A 121.4(6)
C24A C23A H23A 119.3
C22A C23A H23A 119.3
C25A C24A C23A 120.4(7)
C25A C24A H24A 119.8
C23A C24A H24A 119.8
C26A C25A C24A 120.1(7)
C26A C25A H25A 119.9
C24A C25A H25A 119.9
C25A C26A C27A 119.4(6)
C25A C26A H26A 120.3
C27A C26A H26A 120.3
C26A C27A C22A 121.9(6)
C26A C27A H27A 119.1
C22A C27A H27A 119.1
C23C C22C C27C 120.0
C23C C22C C20A 121.1(8)
C27C C22C C20A 118.8(8)
C22C C23C C24C 120.0
C22C C23C H23C 120.0
C24C C23C H23C 120.0
C23C C24C C25C 120.0
C23C C24C H24C 120.0
C25C C24C H24C 120.0
C26C C25C C24C 120.0
C26C C25C H25C 120.0
C24C C25C H25C 120.0
C25C C26C C27C 120.0
C25C C26C H26C 120.0
C27C C26C H26C 120.0
C26C C27C C22C 120.0
C26C C27C H27C 120.0
C22C C27C H27C 120.0
O8A C28A O7A 122.1(4)
O8A C28A C29A 116.2(3)
O7A C28A C29A 121.7(3)
O8A C28A Eu2A 51.7(2)
O7A C28A Eu2A 70.9(2)
C29A C28A Eu2A 164.0(3)
C31A C29A C30A 111.2(3)
C31A C29A C28A 107.8(3)
C30A C29A C28A 115.0(3)
C31A C29A H29A 107.5
C30A C29A H29A 107.5
C28A C29A H29A 107.5
C29A C30A H30A 109.5
C29A C30A H30B 109.5
H30A C30A H30B 109.5
C29A C30A H30C 109.5
H30A C30A H30C 109.5
H30B C30A H30C 109.5
C32A C31A C36A 118.9(4)
C32A C31A C29A 120.7(4)
C36A C31A C29A 120.4(4)
C33A C32A C31A 120.7(5)
C33A C32A H32A 119.6
C31A C32A H32A 119.6
C32A C33A C34A 120.6(5)
C32A C33A H33A 119.7
C34A C33A H33A 119.7
C33A C34A C35A 119.3(5)
C33A C34A H34A 120.4
C35A C34A H34A 120.4
C36A C35A C34A 120.3(4)
C36A C35A H35A 119.8
C34A C35A H35A 119.8
C35A C36A C31A 120.3(4)
C35A C36A H36A 119.9
C31A C36A H36A 119.9
O10A C37A O9A 121.4(4)
O10A C37A C38A 119.7(4)
O9A C37A C38A 118.8(4)
O10A C37A Eu1A 60.7(2)
O9A C37A Eu1A 61.5(2)
C38A C37A Eu1A 167.4(3)
C39A C38A C40A 114.0(4)
C39A C38A C37A 112.3(4)
C40A C38A C37A 106.2(3)
C39A C38A H38A 108.1
C40A C38A H38A 108.1
C37A C38A H38A 108.1
C38A C39A H39A 109.5
C38A C39A H39B 109.5
H39A C39A H39B 109.5
C38A C39A H39C 109.5
H39A C39A H39C 109.5
H39B C39A H39C 109.5
C45A C40A C41A 119.1(4)
C45A C40A C38A 120.4(4)
C41A C40A C38A 120.5(4)
C40A C41A C42A 119.4(5)
C40A C41A H41A 120.3
C42A C41A H41A 120.3
C43A C42A C41A 120.1(5)
C43A C42A H42A 119.9
C41A C42A H42A 119.9
C44A C43A C42A 120.5(4)
C44A C43A H43A 119.7
C42A C43A H43A 119.7
C43A C44A C45A 119.8(5)
C43A C44A H44A 120.1
C45A C44A H44A 120.1
C40A C45A C44A 121.1(5)
C40A C45A H45A 119.5
C44A C45A H45A 119.5
O12A C46A O11A 120.6(4)
O12A C46A C47A 120.6(4)
O11A C46A C47A 118.7(4)
O12A C46A Eu2A 60.2(2)
O11A C46A Eu2A 61.3(2)
C47A C46A Eu2A 169.4(3)
C48A C47A C46A 110.7(4)
C48A C47A C49A 114.2(4)
C46A C47A C49A 109.4(3)
C48A C47A H47A 107.4
C46A C47A H47A 107.4
C49A C47A H47A 107.4
C47A C48A H48A 109.5
C47A C48A H48B 109.5
H48A C48A H48B 109.5
C47A C48A H48C 109.5
H48A C48A H48C 109.5
H48B C48A H48C 109.5
C50A C49A C54A 118.3(4)
C50A C49A C47A 122.2(4)
C54A C49A C47A 119.5(4)
C49A C50A C51A 120.7(5)
C49A C50A H50A 119.6
C51A C50A H50A 119.6
C52A C51A C50A 120.4(5)
C52A C51A H51A 119.8
C50A C51A H51A 119.8
C51A C52A C53A 119.7(4)
C51A C52A H52A 120.1
C53A C52A H52A 120.1
C52A C53A C54A 119.9(5)
C52A C53A H53A 120.0
C54A C53A H53A 120.0
C49A C54A C53A 120.9(4)
C49A C54A H54A 119.6
C53A C54A H54A 119.6
N1A C55A C56A 123.8(4)
N1A C55A H55A 118.1
C56A C55A H55A 118.1
C57A C56A C55A 118.6(4)
C57A C56A H56A 120.7
C55A C56A H56A 120.7
C56A C57A C58A 119.4(3)
C56A C57A H57A 120.3
C58A C57A H57A 120.3
C57A C58A C59A 118.4(3)
C57A C58A C61A 122.4(3)
C59A C58A C61A 119.3(4)
N1A C59A C58A 122.3(4)
N1A C59A C60A 117.6(3)
C58A C59A C60A 120.1(3)
N2A C60A C63A 122.9(4)
N2A C60A C59A 118.5(3)
C63A C60A C59A 118.6(3)
C62A C61A C58A 121.0(3)
C62A C61A H61A 119.5
C58A C61A H61A 119.5
C61A C62A C63A 121.2(4)
C61A C62A H62A 119.4
C63A C62A H62A 119.4
C64A C63A C60A 117.8(4)
C64A C63A C62A 122.4(4)
C60A C63A C62A 119.8(4)
C65A C64A C63A 119.1(4)
C65A C64A H64A 120.5
C63A C64A H64A 120.5
C64A C65A C66A 119.4(4)
C64A C65A H65A 120.3
C66A C65A H65A 120.3
N2A C66A C65A 123.4(4)
N2A C66A H66A 118.3
C65A C66A H66A 118.3
N3A C67A C68A 124.2(4)
N3A C67A H67A 117.9
C68A C67A H67A 117.9
C69A C68A C67A 118.5(5)
C69A C68A H68A 120.8
C67A C68A H68A 120.8
C68A C69A C70A 119.6(4)
C68A C69A H69A 120.2
C70A C69A H69A 120.2
C69A C70A C71A 118.2(4)
C69A C70A C73A 122.7(4)
C71A C70A C73A 119.1(4)
N3A C71A C70A 121.5(4)
N3A C71A C72A 118.9(3)
C70A C71A C72A 119.6(3)
N4A C72A C75A 122.9(4)
N4A C72A C71A 117.9(3)
C75A C72A C71A 119.2(3)
C74A C73A C70A 121.6(4)
C74A C73A H73A 119.2
C70A C73A H73A 119.2
C73A C74A C75A 120.4(4)
C73A C74A H74A 119.8
C75A C74A H74A 119.8
C76A C75A C72A 117.2(4)
C76A C75A C74A 122.7(4)
C72A C75A C74A 120.1(4)
C77A C76A C75A 119.5(4)
C77A C76A H76A 120.2
C75A C76A H76A 120.2
C76A C77A C78A 119.6(4)
C76A C77A H77A 120.2
C78A C77A H77A 120.2
N4A C78A C77A 122.8(4)
N4A C78A H78A 118.6
C77A C78A H78A 118.6
O1B Eu1B O5B 138.25(9)
O1B Eu1B O7B 75.98(10)
O5B Eu1B O7B 77.22(10)
O1B Eu1B O9B 78.92(10)
O5B Eu1B O9B 129.58(10)
O7B Eu1B O9B 84.99(10)
O1B Eu1B O4B 87.77(9)
O5B Eu1B O4B 82.65(10)
O7B Eu1B O4B 125.87(9)
O9B Eu1B O4B 142.33(9)
O1B Eu1B O10B 124.92(10)
O5B Eu1B O10B 77.80(10)
O7B Eu1B O10B 76.23(9)
O9B Eu1B O10B 52.09(9)
O4B Eu1B O10B 146.11(10)
O1B Eu1B O3B 72.23(9)
O5B Eu1B O3B 70.14(9)
O7B Eu1B O3B 74.64(8)
O9B Eu1B O3B 147.85(9)
O4B Eu1B O3B 51.25(8)
O10B Eu1B O3B 140.46(9)
O1B Eu1B N2B 140.22(10)
O5B Eu1B N2B 77.59(10)
O7B Eu1B N2B 140.71(11)
O9B Eu1B N2B 88.34(11)
O4B Eu1B N2B 79.67(10)
O10B Eu1B N2B 69.30(11)
O3B Eu1B N2B 123.08(10)
O1B Eu1B N1B 77.70(10)
O5B Eu1B N1B 134.74(10)
O7B Eu1B N1B 147.97(10)
O9B Eu1B N1B 72.26(10)
O4B Eu1B N1B 70.52(9)
O10B Eu1B N1B 105.00(10)
O3B Eu1B N1B 113.91(9)
N2B Eu1B N1B 62.52(11)
O1B Eu1B C37B 102.83(11)
O5B Eu1B C37B 104.09(11)
O7B Eu1B C37B 81.34(11)
O9B Eu1B C37B 25.90(11)
O4B Eu1B C37B 152.71(10)
O10B Eu1B C37B 26.30(10)
O3B Eu1B C37B 155.97(10)
N2B Eu1B C37B 76.15(12)
N1B Eu1B C37B 87.05(10)
O1B Eu1B C10B 79.79(10)
O5B Eu1B C10B 74.41(10)
O7B Eu1B C10B 100.65(9)
O9B Eu1B C10B 155.90(10)
O4B Eu1B C10B 25.22(9)
O10B Eu1B C10B 152.00(10)
O3B Eu1B C10B 26.05(9)
N2B Eu1B C10B 101.01(11)
N1B Eu1B C10B 92.28(10)
C37B Eu1B C10B 177.07(12)
O1B Eu1B Eu2B 69.13(6)
O5B Eu1B Eu2B 69.78(7)
O7B Eu1B Eu2B 39.48(7)
O9B Eu1B Eu2B 120.08(7)
O4B Eu1B Eu2B 86.42(6)
O10B Eu1B Eu2B 111.78(6)
O3B Eu1B Eu2B 35.17(6)
N2B Eu1B Eu2B 145.88(8)
N1B Eu1B Eu2B 140.17(8)
C37B Eu1B Eu2B 120.82(8)
C10B Eu1B Eu2B 61.21(7)
O3B Eu2B O2B 77.38(10)
O3B Eu2B O6B 72.11(9)
O2B Eu2B O6B 137.81(9)
O3B Eu2B O8B 126.51(9)
O2B Eu2B O8B 77.87(10)
O6B Eu2B O8B 97.56(10)
O3B Eu2B O11B 95.49(9)
O2B Eu2B O11B 123.75(10)
O6B Eu2B O11B 88.02(10)
O8B Eu2B O11B 137.39(9)
O3B Eu2B O12B 76.15(9)
O2B Eu2B O12B 72.80(10)
O6B Eu2B O12B 124.97(10)
O8B Eu2B O12B 137.31(10)
O11B Eu2B O12B 51.67(9)
O3B Eu2B O7B 75.29(8)
O2B Eu2B O7B 70.75(9)
O6B Eu2B O7B 73.77(9)
O8B Eu2B O7B 51.89(8)
O11B Eu2B O7B 161.33(9)
O12B Eu2B O7B 137.52(9)
O3B Eu2B N3B 144.87(10)
O2B Eu2B N3B 82.36(10)
O6B Eu2B N3B 137.75(10)
O8B Eu2B N3B 75.45(9)
O11B Eu2B N3B 72.49(10)
O12B Eu2B N3B 70.54(9)
O7B Eu2B N3B 124.12(9)
O3B Eu2B N4B 144.83(10)
O2B Eu2B N4B 137.21(10)
O6B Eu2B N4B 74.81(9)
O8B Eu2B N4B 69.32(10)
O11B Eu2B N4B 71.62(10)
O12B Eu2B N4B 114.95(9)
O7B Eu2B N4B 106.52(9)
N3B Eu2B N4B 63.65(10)
O3B Eu2B C28B 101.60(10)
O2B Eu2B C28B 74.83(11)
O6B Eu2B C28B 83.44(11)
O8B Eu2B C28B 25.71(10)
O11B Eu2B C28B 157.48(10)
O12B Eu2B C28B 147.23(10)
O7B Eu2B C28B 26.37(9)
N3B Eu2B C28B 100.36(10)
N4B Eu2B C28B 86.02(10)
O3B Eu2B C46B 88.60(10)
O2B Eu2B C46B 97.38(11)
O6B Eu2B C46B 110.09(11)
O8B Eu2B C46B 141.22(10)
O11B Eu2B C46B 26.40(11)
O12B Eu2B C46B 25.73(10)
O7B Eu2B C46B 161.59(10)
N3B Eu2B C46B 65.78(10)
N4B Eu2B C46B 91.77(11)
C28B Eu2B C46B 165.23(11)
O3B Eu2B Eu1B 39.19(6)
O2B Eu2B Eu1B 68.96(7)
O6B Eu2B Eu1B 68.95(6)
O8B Eu2B Eu1B 87.59(6)
O11B Eu2B Eu1B 132.87(7)
O12B Eu2B Eu1B 109.28(6)
O7B Eu2B Eu1B 36.11(6)
N3B Eu2B Eu1B 149.27(7)
N4B Eu2B Eu1B 133.64(7)
C28B Eu2B Eu1B 62.41(7)
C46B Eu2B Eu1B 127.10(7)
C1B O1B Eu1B 134.3(3)
C1B O2B Eu2B 136.4(3)
C10B O3B Eu2B 161.7(2)
C10B O3B Eu1B 92.5(2)
Eu2B O3B Eu1B 105.64(10)
C10B O4B Eu1B 96.0(2)
C19B O5B Eu1B 136.6(3)
C19B O6B Eu2B 135.1(2)
C28B O7B Eu1B 164.5(3)
C28B O7B Eu2B 90.2(2)
Eu1B O7B Eu2B 104.42(10)
C28B O8B Eu2B 96.8(2)
C37B O10B Eu1B 91.8(2)
C37B O9B Eu1B 94.7(3)
C46B O11B Eu2B 94.3(2)
C46B O12B Eu2B 92.1(2)
C55B N1B C59B 117.6(3)
C55B N1B Eu1B 122.4(3)
C59B N1B Eu1B 120.0(3)
C66B N2B C60B 117.9(4)
C66B N2B Eu1B 120.7(3)
C60B N2B Eu1B 121.4(3)
C67B N3B C71B 118.8(3)
C67B N3B Eu2B 121.6(3)
C71B N3B Eu2B 119.5(3)
C78B N4B C72B 117.8(3)
C78B N4B Eu2B 123.0(2)
C72B N4B Eu2B 119.2(2)
O2B C1B O1B 125.7(4)
O2B C1B C2B 115.6(3)
O1B C1B C2B 118.6(3)
C4B C2B C1B 115.1(3)
C4B C2B C3B 112.0(3)
C1B C2B C3B 106.6(3)
C4B C2B H2B 107.6
C1B C2B H2B 107.6
C3B C2B H2B 107.6
C2B C3B H3BA 109.5
C2B C3B H3BB 109.5
H3BA C3B H3BB 109.5
C2B C3B H3BC 109.5
H3BA C3B H3BC 109.5
H3BB C3B H3BC 109.5
C5B C4B C9B 118.0(4)
C5B C4B C2B 122.9(4)
C9B C4B C2B 119.1(4)
C4B C5B C6B 121.0(5)
C4B C5B H5B 119.5
C6B C5B H5B 119.5
C7B C6B C5B 120.1(5)
C7B C6B H6B 119.9
C5B C6B H6B 119.9
C6B C7B C8B 119.6(5)
C6B C7B H7B 120.2
C8B C7B H7B 120.2
C7B C8B C9B 119.9(5)
C7B C8B H8B 120.0
C9B C8B H8B 120.0
C8B C9B C4B 121.3(5)
C8B C9B H9B 119.3
C4B C9B H9B 119.3
O4B C10B O3B 120.2(3)
O4B C10B C11B 122.1(3)
O3B C10B C11B 117.7(3)
O4B C10B Eu1B 58.8(2)
O3B C10B Eu1B 61.40(19)
C11B C10B Eu1B 175.1(3)
C13B C11B C10B 108.3(3)
C13B C11B C12B 112.8(3)
C10B C11B C12B 111.9(3)
C13B C11B H11B 107.9
C10B C11B H11B 107.9
C12B C11B H11B 107.9
C11B C12B H12D 109.5
C11B C12B H12E 109.5
H12D C12B H12E 109.5
C11B C12B H12F 109.5
H12D C12B H12F 109.5
H12E C12B H12F 109.5
C14B C13B C18B 118.3(4)
C14B C13B C11B 121.0(3)
C18B C13B C11B 120.7(4)
C15B C14B C13B 121.4(4)
C15B C14B H14B 119.3
C13B C14B H14B 119.3
C14B C15B C16B 119.8(4)
C14B C15B H15B 120.1
C16B C15B H15B 120.1
C17B C16B C15B 119.4(4)
C17B C16B H16B 120.3
C15B C16B H16B 120.3
C16B C17B C18B 120.6(4)
C16B C17B H17B 119.7
C18B C17B H17B 119.7
C17B C18B C13B 120.5(4)
C17B C18B H18B 119.7
C13B C18B H18B 119.7
O5B C19B O6B 125.4(4)
O5B C19B C20B 117.7(3)
O6B C19B C20B 116.8(3)
C22B C20B C19B 113.1(3)
C22B C20B C21B 111.9(3)
C19B C20B C21B 112.4(3)
C22B C20B H20B 106.3
C19B C20B H20B 106.3
C21B C20B H20B 106.3
C20B C21B H21D 109.5
C20B C21B H21E 109.5
H21D C21B H21E 109.5
C20B C21B H21F 109.5
H21D C21B H21F 109.5
H21E C21B H21F 109.5
C27B C22B C23B 117.8(4)
C27B C22B C20B 120.3(4)
C23B C22B C20B 121.8(4)
C22B C23B C24B 121.1(5)
C22B C23B H23B 119.5
C24B C23B H23B 119.5
C25B C24B C23B 120.0(5)
C25B C24B H24B 120.0
C23B C24B H24B 120.0
C26B C25B C24B 119.6(4)
C26B C25B H25B 120.2
C24B C25B H25B 120.2
C25B C26B C27B 120.6(5)
C25B C26B H26B 119.7
C27B C26B H26B 119.7
C22B C27B C26B 120.9(5)
C22B C27B H27B 119.6
C26B C27B H27B 119.6
O8B C28B O7B 120.2(4)
O8B C28B C29B 119.4(3)
O7B C28B C29B 120.2(3)
O8B C28B Eu2B 57.5(2)
O7B C28B Eu2B 63.4(2)
C29B C28B Eu2B 167.3(3)
C28B C29B C31B 106.7(3)
C28B C29B C30B 109.9(4)
C31B C29B C30B 114.9(4)
C28B C29B H29B 108.4
C31B C29B H29B 108.4
C30B C29B H29B 108.4
C29B C30B H30D 109.5
C29B C30B H30E 109.5
H30D C30B H30E 109.5
C29B C30B H30F 109.5
H30D C30B H30F 109.5
H30E C30B H30F 109.5
C36B C31B C32B 118.6(5)
C36B C31B C29B 119.3(4)
C32B C31B C29B 122.0(4)
C33B C32B C31B 120.7(5)
C33B C32B H32B 119.6
C31B C32B H32B 119.6
C34B C33B C32B 120.1(5)
C34B C33B H33B 120.0
C32B C33B H33B 120.0
C33B C34B C35B 119.6(5)
C33B C34B H34B 120.2
C35B C34B H34B 120.2
C36B C35B C34B 120.0(6)
C36B C35B H35B 120.0
C34B C35B H35B 120.0
C31B C36B C35B 121.0(5)
C31B C36B H36B 119.5
C35B C36B H36B 119.5
O9B C37B O10B 121.0(4)
O9B C37B C38B 120.1(4)
O10B C37B C38B 119.0(4)
O9B C37B Eu1B 59.4(2)
O10B C37B Eu1B 61.9(2)
C38B C37B Eu1B 173.5(3)
C40D C38B C39B 120.8(10)
C40D C38B C37B 110.4(11)
C39B C38B C37B 110.4(4)
C39B C38B C40B 111.6(5)
C37B C38B C40B 108.7(4)
C39B C38B H38B 108.7
C37B C38B H38B 108.7
C40B C38B H38B 108.7
C38B C39B H39D 109.5
C38B C39B H39E 109.5
H39D C39B H39E 109.5
C38B C39B H39F 109.5
H39D C39B H39F 109.5
H39E C39B H39F 109.5
C41B C40B C45B 117.1(6)
C41B C40B C38B 123.8(6)
C45B C40B C38B 119.1(6)
C40B C41B C42B 121.8(6)
C40B C41B H41B 119.1
C42B C41B H41B 119.1
C43B C42B C41B 120.1(7)
C43B C42B H42B 119.9
C41B C42B H42B 119.9
C44B C43B C42B 118.8(6)
C44B C43B H43B 120.6
C42B C43B H43B 120.6
C45B C44B C43B 121.0(6)
C45B C44B H44B 119.5
C43B C44B H44B 119.5
C44B C45B C40B 121.1(6)
C44B C45B H45B 119.5
C40B C45B H45B 119.5
C38B C40D C41D 114.6(13)
C38B C40D C45D 125.4(13)
C41D C40D C45D 120.0
C42D C41D C40D 120.0
C42D C41D H41D 120.0
C40D C41D H41D 120.0
C43D C42D C41D 120.0
C43D C42D H42D 120.0
C41D C42D H42D 120.0
C44D C43D C42D 120.0
C44D C43D H43D 120.0
C42D C43D H43D 120.0
C43D C44D C45D 120.0
C43D C44D H44D 120.0
C45D C44D H44D 120.0
C44D C45D C40D 120.0
C44D C45D H45D 120.0
C40D C45D H45D 120.0
O12B C46B O11B 119.8(4)
O12B C46B C47B 121.5(4)
O11B C46B C47B 118.7(3)
O12B C46B Eu2B 62.2(2)
O11B C46B Eu2B 59.31(19)
C47B C46B Eu2B 165.9(3)
C48B C47B C46B 112.3(3)
C48B C47B C49B 113.5(3)
C46B C47B C49B 108.3(3)
C48B C47B H47B 107.5
C46B C47B H47B 107.5
C49B C47B H47B 107.5
C47B C48B H48D 109.5
C47B C48B H48E 109.5
H48D C48B H48E 109.5
C47B C48B H48F 109.5
H48D C48B H48F 109.5
H48E C48B H48F 109.5
C54B C49B C50B 119.3(4)
C54B C49B C47B 119.9(4)
C50B C49B C47B 120.7(4)
C49B C50B C51B 119.7(5)
C49B C50B H50B 120.1
C51B C50B H50B 120.1
C52B C51B C50B 120.0(5)
C52B C51B H51B 120.0
C50B C51B H51B 120.0
C53B C52B C51B 120.0(5)
C53B C52B H52B 120.0
C51B C52B H52B 120.0
C52B C53B C54B 119.9(5)
C52B C53B H53B 120.1
C54B C53B H53B 120.1
C53B C54B C49B 121.1(5)
C53B C54B H54B 119.5
C49B C54B H54B 119.5
N1B C55B C56B 124.2(4)
N1B C55B H55B 117.9
C56B C55B H55B 117.9
C57B C56B C55B 118.5(5)
C57B C56B H56B 120.8
C55B C56B H56B 120.8
C56B C57B C58B 119.5(4)
C56B C57B H57B 120.3
C58B C57B H57B 120.3
C57B C58B C59B 118.4(4)
C57B C58B C61B 122.7(4)
C59B C58B C61B 118.8(4)
N1B C59B C58B 121.9(4)
N1B C59B C60B 118.5(3)
C58B C59B C60B 119.6(4)
N2B C60B C63B 122.3(4)
N2B C60B C59B 117.6(3)
C63B C60B C59B 120.2(4)
C62B C61B C58B 121.2(4)
C62B C61B H61B 119.4
C58B C61B H61B 119.4
C61B C62B C63B 121.2(4)
C61B C62B H62B 119.4
C63B C62B H62B 119.4
C64B C63B C60B 118.3(4)
C64B C63B C62B 122.8(4)
C60B C63B C62B 118.9(4)
C65B C64B C63B 119.3(4)
C65B C64B H64B 120.3
C63B C64B H64B 120.3
C64B C65B C66B 119.3(5)
C64B C65B H65B 120.4
C66B C65B H65B 120.4
N2B C66B C65B 123.0(4)
N2B C66B H66B 118.5
C65B C66B H66B 118.5
N3B C67B C68B 123.2(4)
N3B C67B H67B 118.4
C68B C67B H67B 118.4
C69B C68B C67B 118.3(4)
C69B C68B H68B 120.8
C67B C68B H68B 120.8
C68B C69B C70B 120.1(4)
C68B C69B H69B 120.0
C70B C69B H69B 120.0
C69B C70B C71B 118.3(4)
C69B C70B C73B 122.8(4)
C71B C70B C73B 118.9(4)
N3B C71B C70B 121.3(4)
N3B C71B C72B 118.5(3)
C70B C71B C72B 120.2(4)
N4B C72B C75B 122.5(4)
N4B C72B C71B 118.7(3)
C75B C72B C71B 118.8(4)
C74B C73B C70B 121.0(4)
C74B C73B H73B 119.5
C70B C73B H73B 119.5
C73B C74B C75B 121.6(4)
C73B C74B H74B 119.2
C75B C74B H74B 119.2
C76B C75B C72B 117.7(4)
C76B C75B C74B 122.7(4)
C72B C75B C74B 119.5(4)
C77B C76B C75B 119.5(4)
C77B C76B H76B 120.2
C75B C76B H76B 120.2
C76B C77B C78B 119.1(4)
C76B C77B H77B 120.5
C78B C77B H77B 120.5
N4B C78B C77B 123.4(4)
N4B C78B H78B 118.3
C77B C78B H78B 118.3
C1L O1L H1OL 105(4)
O2L C1L O1L 124.2(5)
O2L C1L C2L 123.3(5)
O1L C1L C2L 112.5(4)
C4L C2L C1L 110.4(5)
C4L C2L C3L 110.0(5)
C1L C2L C3L 111.2(5)
C4L C2L H2L 108.4
C1L C2L H2L 108.4
C3L C2L H2L 108.4
C2L C3L H3LA 109.5
C2L C3L H3LB 109.5
H3LA C3L H3LB 109.5
C2L C3L H3LC 109.5
H3LA C3L H3LC 109.5
H3LB C3L H3LC 109.5
C9L C4L C5L 116.6(8)
C9L C4L C2L 122.9(6)
C5L C4L C2L 120.5(8)
C4L C5L C6L 119.2(11)
C4L C5L H5L 120.4
C6L C5L H5L 120.4
C7L C6L C5L 123.3(12)
C7L C6L H6L 118.3
C5L C6L H6L 118.3
C6L C7L C8L 118.0(12)
C6L C7L H7L 121.0
C8L C7L H7L 121.0
C7L C8L C9L 118.5(12)
C7L C8L H8L 120.8
C9L C8L H8L 120.8
C4L C9L C8L 124.3(9)
C4L C9L H9L 117.8
C8L C9L H9L 117.8
C10L O3L H3OL 110(4)
O4L C10L O3L 123.3(4)
O4L C10L C11L 124.5(4)
O3L C10L C11L 112.1(4)
C13L C11L C12L 113.2(4)
C13L C11L C10L 109.7(3)
C12L C11L C10L 110.8(4)
C13L C11L H11L 107.7
C12L C11L H11L 107.7
C10L C11L H11L 107.7
C11L C12L H12G 109.5
C11L C12L H12H 109.5
H12G C12L H12H 109.5
C11L C12L H12I 109.5
H12G C12L H12I 109.5
H12H C12L H12I 109.5
C18L C13L C14L 118.5(5)
C18L C13L C11L 120.4(5)
C14L C13L C11L 121.1(4)
C15L C14L C13L 120.6(5)
C15L C14L H14L 119.7
C13L C14L H14L 119.7
C16L C15L C14L 120.9(6)
C16L C15L H15L 119.6
C14L C15L H15L 119.6
C15L C16L C17L 119.8(5)
C15L C16L H16L 120.1
C17L C16L H16L 120.1
C16L C17L C18L 120.5(5)
C16L C17L H17L 119.8
C18L C17L H17L 119.8
C13L C18L C17L 119.8(5)
C13L C18L H18L 120.1
C17L C18L H18L 120.1
C19L O5L H5OL 117(7)
O6L C19L O5L 122.5(6)
O6L C19L C20L 126.4(6)
O5L C19L C20L 111.0(6)
C19L C20L C22L 105.8(7)
C19L C20L C21L 109.3(6)
C22L C20L C21L 116.0(8)
C19L C20L H20L 108.5
C22L C20L H20L 108.5
C21L C20L H20L 108.5
C20L C21L H21G 109.5
C20L C21L H21H 109.5
H21G C21L H21H 109.5
C20L C21L H21I 109.5
H21G C21L H21I 109.5
H21H C21L H21I 109.5
C23L C22L C27L 120.0
C23L C22L C20L 121.1(5)
C27L C22L C20L 118.9(5)
C22L C23L C24L 120.0
C22L C23L H23L 120.0
C24L C23L H23L 120.0
C23L C24L C25L 120.0
C23L C24L H24L 120.0
C25L C24L H24L 120.0
C26L C25L C24L 120.0
C26L C25L H25L 120.0
C24L C25L H25L 120.0
C25L C26L C27L 120.0
C25L C26L H26L 120.0
C27L C26L H26L 120.0
C26L C27L C22L 120.0
C26L C27L H27L 120.0
C22L C27L H27L 120.0
C19K O5K H5OK 112(10)
O6K C19K O5K 123.3(14)
O6K C19K C20K 126.6(16)
O5K C19K C20K 110.1(15)
C22K C20K C21K 109(2)
C22K C20K C19K 108.5(15)
C21K C20K C19K 110.4(15)
C22K C20K H20K 109.7
C21K C20K H20K 109.7
C19K C20K H20K 109.7
C20K C21K H21J 109.5
C20K C21K H21K 109.5
H21J C21K H21K 109.5
C20K C21K H21L 109.5
H21J C21K H21L 109.5
H21K C21K H21L 109.5
C23K C22K C27K 120.0
C23K C22K C20K 125.8(18)
C27K C22K C20K 113.9(18)
C22K C23K C24K 120.0
C22K C23K H23K 120.0
C24K C23K H23K 120.0
C25K C24K C23K 120.0
C25K C24K H24K 120.0
C23K C24K H24K 120.0
C26K C25K C24K 120.0
C26K C25K H25K 120.0
C24K C25K H25K 120.0
C25K C26K C27K 120.0
C25K C26K H26K 120.0
C27K C26K H26K 120.0
C26K C27K C22K 120.0
C26K C27K H27K 120.0
C22K C27K H27K 120.0
C28L O7L H7OL 113(4)
O8L C28L O7L 124.2(4)
O8L C28L C29L 125.2(4)
O7L C28L C29L 110.6(4)
C31L C29L C30L 114.1(4)
C31L C29L C28L 106.9(4)
C30L C29L C28L 111.3(4)
C31L C29L H29L 108.1
C30L C29L H29L 108.1
C28L C29L H29L 108.1
C29L C30L H30G 109.5
C29L C30L H30H 109.5
H30G C30L H30H 109.5
C29L C30L H30I 109.5
H30G C30L H30I 109.5
H30H C30L H30I 109.5
C36L C31L C32L 118.0(4)
C36L C31L C29L 122.7(4)
C32L C31L C29L 119.1(4)
C33L C32L C31L 120.9(4)
C33L C32L H32L 119.6
C31L C32L H32L 119.6
C34L C33L C32L 120.2(5)
C34L C33L H33L 119.9
C32L C33L H33L 119.9
C35L C34L C33L 119.4(5)
C35L C34L H34L 120.3
C33L C34L H34L 120.3
C34L C35L C36L 120.9(4)
C34L C35L H35L 119.5
C36L C35L H35L 119.5
C35L C36L C31L 120.6(4)
C35L C36L H36L 119.7
C31L C36L H36L 119.7
C37L O9L H9OL 118(5)
O10L C37L O9L 122.8(5)
O10L C37L C38L 124.5(5)
O9L C37L C38L 112.7(5)
C40L C38L C37L 112.6(4)
C40L C38L C39L 110.9(4)
C37L C38L C39L 110.7(5)
C40L C38L H38L 107.5
C37L C38L H38L 107.5
C39L C38L H38L 107.5
C38L C39L H39G 109.5
C38L C39L H39H 109.5
H39G C39L H39H 109.5
C38L C39L H39I 109.5
H39G C39L H39I 109.5
H39H C39L H39I 109.5
C41L C40L C45L 118.8(5)
C41L C40L C38L 120.3(5)
C45L C40L C38L 120.7(5)
C40L C41L C42L 120.6(5)
C40L C41L H41L 119.7
C42L C41L H41L 119.7
C43L C42L C41L 119.7(6)
C43L C42L H42L 120.2
C41L C42L H42L 120.2
C44L C43L C42L 120.4(5)
C44L C43L H43L 119.8
C42L C43L H43L 119.8
C43L C44L C45L 120.5(5)
C43L C44L H44L 119.8
C45L C44L H44L 119.8
C40L C45L C44L 120.0(5)
C40L C45L H45L 120.0
C44L C45L H45L 120.0

loop_
_geom_bond_atom_site_label_1
_geom_bond_atom_site_label_2
_geom_bond_distance
Eu1A O1A 2.361(3)
Eu1A O7A 2.382(3)
Eu1A O5A 2.388(3)
Eu1A O10A 2.462(3)
Eu1A O4A 2.466(3)
Eu1A O9A 2.479(3)
Eu1A N1A 2.604(3)
Eu1A O3A 2.606(3)
Eu1A N2A 2.630(3)
Eu1A C37A 2.818(4)
Eu1A C10A 2.900(4)
Eu1A Eu2A 3.9705(3)
Eu2A O6A 2.343(3)
Eu2A O3A 2.352(2)
Eu2A O2A 2.369(3)
Eu2A O8A 2.401(3)
Eu2A O12A 2.476(3)
Eu2A O11A 2.500(3)
Eu2A N4A 2.576(3)
Eu2A N3A 2.598(3)
Eu2A O7A 2.821(3)
Eu2A C46A 2.848(4)
Eu2A C28A 2.967(4)
O1A C1A 1.259(5)
O2A C1A 1.255(5)
O3A C10A 1.270(5)
O4A C10A 1.258(4)
O5A C19A 1.256(4)
O6A C19A 1.255(5)
O7A C28A 1.271(5)
O8A C28A 1.252(5)
O9A C37A 1.267(5)
O10A C37A 1.255(6)
O11A C46A 1.268(5)
O12A C46A 1.248(5)
N1A C55A 1.331(5)
N1A C59A 1.363(5)
N2A C66A 1.327(5)
N2A C60A 1.345(5)
N3A C67A 1.320(6)
N3A C71A 1.364(5)
N4A C78A 1.336(5)
N4A C72A 1.361(5)
C1A C2A 1.527(6)
C2A C4A 1.513(6)
C2A C3A 1.535(7)
C2A H2A 1.0000
C3A H3AA 0.9800
C3A H3AB 0.9800
C3A H3AC 0.9800
C4A C5A 1.379(7)
C4A C9A 1.395(8)
C5A C6A 1.438(9)
C5A H5A 0.9500
C6A C7A 1.353(11)
C6A H6A 0.9500
C7A C8A 1.347(10)
C7A H7A 0.9500
C8A C9A 1.376(8)
C8A H8A 0.9500
C9A H9A 0.9500
C10A C11A 1.521(5)
C11A C13A 1.524(5)
C11A C12A 1.531(6)
C11A H11A 1.0000
C12A H12A 0.9800
C12A H12B 0.9800
C12A H12C 0.9800
C13A C14A 1.376(6)
C13A C18A 1.397(6)
C14A C15A 1.399(6)
C14A H14A 0.9500
C15A C16A 1.381(7)
C15A H15A 0.9500
C16A C17A 1.379(7)
C16A H16A 0.9500
C17A C18A 1.382(7)
C17A H17A 0.9500
C18A H18A 0.9500
C19A C20A 1.532(6)
C20A C22A 1.432(7)
C20A C21A 1.525(6)
C20A C22C 1.808(11)
C20A H20A 1.0000
C21A H21A 0.9800
C21A H21B 0.9800
C21A H21C 0.9800
C22A C23A 1.382(9)
C22A C27A 1.403(8)
C23A C24A 1.382(9)
C23A H23A 0.9500
C24A C25A 1.375(11)
C24A H24A 0.9500
C25A C26A 1.366(12)
C25A H25A 0.9500
C26A C27A 1.388(9)
C26A H26A 0.9500
C27A H27A 0.9500
C22C C23C 1.3900
C22C C27C 1.3900
C23C C24C 1.3900
C23C H23C 0.9500
C24C C25C 1.3900
C24C H24C 0.9500
C25C C26C 1.3900
C25C H25C 0.9500
C26C C27C 1.3900
C26C H26C 0.9500
C27C H27C 0.9500
C28A C29A 1.536(5)
C29A C31A 1.518(6)
C29A C30A 1.531(5)
C29A H29A 1.0000
C30A H30A 0.9800
C30A H30B 0.9800
C30A H30C 0.9800
C31A C32A 1.387(6)
C31A C36A 1.398(6)
C32A C33A 1.376(7)
C32A H32A 0.9500
C33A C34A 1.387(8)
C33A H33A 0.9500
C34A C35A 1.388(8)
C34A H34A 0.9500
C35A C36A 1.386(7)
C35A H35A 0.9500
C36A H36A 0.9500
C37A C38A 1.536(6)
C38A C39A 1.519(7)
C38A C40A 1.531(6)
C38A H38A 1.0000
C39A H39A 0.9800
C39A H39B 0.9800
C39A H39C 0.9800
C40A C45A 1.380(6)
C40A C41A 1.392(6)
C41A C42A 1.409(6)
C41A H41A 0.9500
C42A C43A 1.377(8)
C42A H42A 0.9500
C43A C44A 1.362(8)
C43A H43A 0.9500
C44A C45A 1.395(7)
C44A H44A 0.9500
C45A H45A 0.9500
C46A C47A 1.528(5)
C47A C48A 1.522(7)
C47A C49A 1.530(6)
C47A H47A 1.0000
C48A H48A 0.9800
C48A H48B 0.9800
C48A H48C 0.9800
C49A C50A 1.378(6)
C49A C54A 1.384(6)
C50A C51A 1.393(7)
C50A H50A 0.9500
C51A C52A 1.362(8)
C51A H51A 0.9500
C52A C53A 1.378(7)
C52A H52A 0.9500
C53A C54A 1.390(6)
C53A H53A 0.9500
C54A H54A 0.9500
C55A C56A 1.404(5)
C55A H55A 0.9500
C56A C57A 1.372(6)
C56A H56A 0.9500
C57A C58A 1.400(5)
C57A H57A 0.9500
C58A C59A 1.407(5)
C58A C61A 1.442(5)
C59A C60A 1.443(5)
C60A C63A 1.419(5)
C61A C62A 1.342(6)
C61A H61A 0.9500
C62A C63A 1.434(5)
C62A H62A 0.9500
C63A C64A 1.394(6)
C64A C65A 1.363(6)
C64A H64A 0.9500
C65A C66A 1.401(6)
C65A H65A 0.9500
C66A H66A 0.9500
C67A C68A 1.401(6)
C67A H67A 0.9500
C68A C69A 1.368(7)
C68A H68A 0.9500
C69A C70A 1.401(7)
C69A H69A 0.9500
C70A C71A 1.421(5)
C70A C73A 1.430(6)
C71A C72A 1.432(6)
C72A C75A 1.412(5)
C73A C74A 1.350(7)
C73A H73A 0.9500
C74A C75A 1.433(6)
C74A H74A 0.9500
C75A C76A 1.412(6)
C76A C77A 1.368(6)
C76A H76A 0.9500
C77A C78A 1.398(5)
C77A H77A 0.9500
C78A H78A 0.9500
Eu1B O1B 2.352(3)
Eu1B O5B 2.357(3)
Eu1B O7B 2.378(3)
Eu1B O9B 2.470(3)
Eu1B O4B 2.510(3)
Eu1B O10B 2.525(3)
Eu1B O3B 2.564(2)
Eu1B N2B 2.612(3)
Eu1B N1B 2.622(3)
Eu1B C37B 2.860(4)
Eu1B C10B 2.918(4)
Eu1B Eu2B 3.9076(3)
Eu2B O3B 2.337(2)
Eu2B O2B 2.370(3)
Eu2B O6B 2.391(3)
Eu2B O8B 2.437(3)
Eu2B O11B 2.480(3)
Eu2B O12B 2.545(3)
Eu2B O7B 2.565(3)
Eu2B N3B 2.593(3)
Eu2B N4B 2.606(3)
Eu2B C28B 2.869(4)
Eu2B C46B 2.876(4)
O1B C1B 1.258(5)
O2B C1B 1.255(5)
O3B C10B 1.283(4)
O4B C10B 1.250(4)
O5B C19B 1.256(4)
O6B C19B 1.262(5)
O7B C28B 1.274(5)
O8B C28B 1.253(4)
O10B C37B 1.268(5)
O9B C37B 1.253(5)
O11B C46B 1.282(5)
O12B C46B 1.249(5)
N1B C55B 1.319(6)
N1B C59B 1.378(5)
N2B C66B 1.331(6)
N2B C60B 1.362(5)
N3B C67B 1.325(5)
N3B C71B 1.365(5)
N4B C78B 1.332(5)
N4B C72B 1.359(5)
C1B C2B 1.538(6)
C2B C4B 1.515(6)
C2B C3B 1.543(6)
C2B H2B 1.0000
C3B H3BA 0.9800
C3B H3BB 0.9800
C3B H3BC 0.9800
C4B C5B 1.383(6)
C4B C9B 1.395(7)
C5B C6B 1.399(6)
C5B H5B 0.9500
C6B C7B 1.379(8)
C6B H6B 0.9500
C7B C8B 1.386(9)
C7B H7B 0.9500
C8B C9B 1.387(8)
C8B H8B 0.9500
C9B H9B 0.9500
C10B C11B 1.527(5)
C11B C13B 1.524(5)
C11B C12B 1.529(5)
C11B H11B 1.0000
C12B H12D 0.9800
C12B H12E 0.9800
C12B H12F 0.9800
C13B C14B 1.392(5)
C13B C18B 1.392(5)
C14B C15B 1.378(6)
C14B H14B 0.9500
C15B C16B 1.394(6)
C15B H15B 0.9500
C16B C17B 1.380(7)
C16B H16B 0.9500
C17B C18B 1.385(6)
C17B H17B 0.9500
C18B H18B 0.9500
C19B C20B 1.539(6)
C20B C22B 1.518(5)
C20B C21B 1.539(5)
C20B H20B 1.0000
C21B H21D 0.9800
C21B H21E 0.9800
C21B H21F 0.9800
C22B C27B 1.382(6)
C22B C23B 1.388(6)
C23B C24B 1.398(7)
C23B H23B 0.9500
C24B C25B 1.371(8)
C24B H24B 0.9500
C25B C26B 1.367(8)
C25B H25B 0.9500
C26B C27B 1.395(7)
C26B H26B 0.9500
C27B H27B 0.9500
C28B C29B 1.517(6)
C29B C31B 1.521(6)
C29B C30B 1.538(6)
C29B H29B 1.0000
C30B H30D 0.9800
C30B H30E 0.9800
C30B H30F 0.9800
C31B C36B 1.384(7)
C31B C32B 1.399(6)
C32B C33B 1.386(8)
C32B H32B 0.9500
C33B C34B 1.385(9)
C33B H33B 0.9500
C34B C35B 1.393(8)
C34B H34B 0.9500
C35B C36B 1.386(7)
C35B H35B 0.9500
C36B H36B 0.9500
C37B C38B 1.535(6)
C38B C40D 1.336(15)
C38B C39B 1.530(6)
C38B C40B 1.595(9)
C38B H38B 1.0000
C39B H39D 0.9800
C39B H39E 0.9800
C39B H39F 0.9800
C40B C41B 1.375(10)
C40B C45B 1.410(8)
C41B C42B 1.400(9)
C41B H41B 0.9500
C42B C43B 1.381(10)
C42B H42B 0.9500
C43B C44B 1.380(10)
C43B H43B 0.9500
C44B C45B 1.378(9)
C44B H44B 0.9500
C45B H45B 0.9500
C40D C41D 1.3900
C40D C45D 1.3900
C41D C42D 1.3900
C41D H41D 0.9500
C42D C43D 1.3900
C42D H42D 0.9500
C43D C44D 1.3900
C43D H43D 0.9500
C44D C45D 1.3900
C44D H44D 0.9500
C45D H45D 0.9500
C46B C47B 1.526(5)
C47B C48B 1.523(6)
C47B C49B 1.532(6)
C47B H47B 1.0000
C48B H48D 0.9800
C48B H48E 0.9800
C48B H48F 0.9800
C49B C54B 1.387(6)
C49B C50B 1.389(6)
C50B C51B 1.394(6)
C50B H50B 0.9500
C51B C52B 1.393(8)
C51B H51B 0.9500
C52B C53B 1.374(8)
C52B H52B 0.9500
C53B C54B 1.377(7)
C53B H53B 0.9500
C54B H54B 0.9500
C55B C56B 1.405(6)
C55B H55B 0.9500
C56B C57B 1.378(7)
C56B H56B 0.9500
C57B C58B 1.397(7)
C57B H57B 0.9500
C58B C59B 1.414(5)
C58B C61B 1.444(6)
C59B C60B 1.429(6)
C60B C63B 1.411(6)
C61B C62B 1.345(7)
C61B H61B 0.9500
C62B C63B 1.438(6)
C62B H62B 0.9500
C63B C64B 1.395(7)
C64B C65B 1.368(7)
C64B H64B 0.9500
C65B C66B 1.407(6)
C65B H65B 0.9500
C66B H66B 0.9500
C67B C68B 1.409(6)
C67B H67B 0.9500
C68B C69B 1.371(7)
C68B H68B 0.9500
C69B C70B 1.396(7)
C69B H69B 0.9500
C70B C71B 1.416(5)
C70B C73B 1.444(6)
C71B C72B 1.438(6)
C72B C75B 1.414(5)
C73B C74B 1.331(7)
C73B H73B 0.9500
C74B C75B 1.440(6)
C74B H74B 0.9500
C75B C76B 1.406(7)
C76B C77B 1.367(6)
C76B H76B 0.9500
C77B C78B 1.403(6)
C77B H77B 0.9500
C78B H78B 0.9500
O1L C1L 1.323(6)
O1L H1OL 0.817(12)
O2L C1L 1.209(6)
C1L C2L 1.518(7)
C2L C4L 1.498(10)
C2L C3L 1.530(7)
C2L H2L 1.0000
C3L H3LA 0.9800
C3L H3LB 0.9800
C3L H3LC 0.9800
C4L C9L 1.369(11)
C4L C5L 1.395(10)
C5L C6L 1.401(16)
C5L H5L 0.9500
C6L C7L 1.364(17)
C6L H6L 0.9500
C7L C8L 1.383(16)
C7L H7L 0.9500
C8L C9L 1.400(12)
C8L H8L 0.9500
C9L H9L 0.9500
O3L C10L 1.301(5)
O3L H3OL 0.807(12)
O4L C10L 1.182(6)
C10L C11L 1.528(6)
C11L C13L 1.516(6)
C11L C12L 1.528(6)
C11L H11L 1.0000
C12L H12G 0.9800
C12L H12H 0.9800
C12L H12I 0.9800
C13L C18L 1.380(7)
C13L C14L 1.393(7)
C14L C15L 1.384(7)
C14L H14L 0.9500
C15L C16L 1.359(8)
C15L H15L 0.9500
C16L C17L 1.363(9)
C16L H16L 0.9500
C17L C18L 1.415(8)
C17L H17L 0.9500
C18L H18L 0.9500
O5L C19L 1.330(8)
O5L H5OL 0.812(12)
O6L C19L 1.198(8)
C19L C20L 1.5013(14)
C20L C22L 1.525(10)
C20L C21L 1.544(12)
C20L H20L 1.0000
C21L H21G 0.9800
C21L H21H 0.9800
C21L H21I 0.9800
C22L C23L 1.3900
C22L C27L 1.3900
C23L C24L 1.3900
C23L H23L 0.9500
C24L C25L 1.3900
C24L H24L 0.9500
C25L C26L 1.3900
C25L H25L 0.9500
C26L C27L 1.3900
C26L H26L 0.9500
C27L H27L 0.9500
O5K C19K 1.34(2)
O5K H5OK 0.801(14)
O6K C19K 1.20(2)
C19K C20K 1.56(2)
C20K C22K 1.46(3)
C20K C21K 1.485(13)
C20K H20K 1.0000
C21K H21J 0.9800
C21K H21K 0.9800
C21K H21L 0.9800
C22K C23K 1.3900
C22K C27K 1.3900
C23K C24K 1.3900
C23K H23K 0.9500
C24K C25K 1.3900
C24K H24K 0.9500
C25K C26K 1.3900
C25K H25K 0.9500
C26K C27K 1.3900
C26K H26K 0.9500
C27K H27K 0.9500
O7L C28L 1.319(6)
O7L H7OL 0.821(11)
O8L C28L 1.200(6)
C28L C29L 1.533(7)
C29L C31L 1.523(7)
C29L C30L 1.527(7)
C29L H29L 1.0000
C30L H30G 0.9800
C30L H30H 0.9800
C30L H30I 0.9800
C31L C36L 1.393(6)
C31L C32L 1.396(6)
C32L C33L 1.388(7)
C32L H32L 0.9500
C33L C34L 1.379(7)
C33L H33L 0.9500
C34L C35L 1.378(7)
C34L H34L 0.9500
C35L C36L 1.380(7)
C35L H35L 0.9500
C36L H36L 0.9500
O9L C37L 1.313(7)
O9L H9OL 0.845(11)
O10L C37L 1.190(6)
C37L C38L 1.521(7)
C38L C40L 1.516(7)
C38L C39L 1.558(8)
C38L H38L 1.0000
C39L H39G 0.9800
C39L H39H 0.9800
C39L H39I 0.9800
C40L C41L 1.389(7)
C40L C45L 1.392(7)
C41L C42L 1.392(8)
C41L H41L 0.9500
C42L C43L 1.380(9)
C42L H42L 0.9500
C43L C44L 1.364(8)
C43L H43L 0.9500
C44L C45L 1.394(7)
C44L H44L 0.9500
C45L H45L 0.9500
